data_7060285
loop_
_publ_author_name
'Moussa, Mehdi Elsayed'
'Schiller, Jana'
'Seidl, Michael'
'Shelyganov, Pavel A.'
'Scheer, Manfred'

_publ_section_title
;
 Discrete and polymeric organometallic-organic assemblies based on the
 diarsene complex [(Cp)2Mo2(CO)4(\m,\h2-As2)], AgPF6 and N-donor organic
 molecules
;
_journal_issue 4
_journal_name_full 'New Journal of Chemistry'
_journal_page_first 1800
_journal_page_last 1804
_journal_paper_doi 10.1039/D0NJ05959E
_journal_volume 45
_journal_year 2021
_chemical_formula_moiety 'C90 H80 Ag4 As8 Mo8 N8 O16, 4(F6 P)'
_chemical_formula_sum 'C90 H80 Ag4 As8 F24 Mo8 N8 O16 P4'
_chemical_formula_weight 3907.86
_space_group_crystal_system triclinic
_space_group_IT_number 2
_space_group_name_Hall '-P 1'
_space_group_name_H-M_alt 'P -1'
_atom_sites_solution_hydrogens geom
_atom_sites_solution_primary dual
_audit_creation_date 2020-01-31
_audit_creation_method
;
Olex2 1.3-alpha
(compiled 2020.01.31 svn.r88ba2a32 for OlexSys, GUI svn.r6020)
;
_audit_update_record
;
2020-12-03 deposited with the CCDC.	2021-01-13 downloaded from the CCDC.
;
_cell_angle_alpha 79.429(2)
_cell_angle_beta 87.128(2)
_cell_angle_gamma 77.470(2)
_cell_formula_units_Z 2
_cell_length_a 10.7861(2)
_cell_length_b 20.7482(4)
_cell_length_c 26.5944(5)
_cell_measurement_reflns_used 34095
_cell_measurement_temperature 122.97(12)
_cell_measurement_theta_max 74.0760
_cell_measurement_theta_min 4.1610
_cell_volume 5710.9(2)
_computing_cell_refinement 'CrysAlisPro 1.171.41.54a (Rigaku OD, 2020)'
_computing_data_collection 'CrysAlisPro 1.171.41.54a (Rigaku OD, 2020)'
_computing_data_reduction 'CrysAlisPro 1.171.41.54a (Rigaku OD, 2020)'
_computing_molecular_graphics 'Olex2 1.3-alpha (Dolomanov et al., 2009)'
_computing_publication_material 'Olex2 1.3-alpha (Dolomanov et al., 2009)'
_computing_structure_refinement 'SHELXL 2018/3 (Sheldrick, 2015)'
_computing_structure_solution 'SHELXT 2018/2 (Sheldrick, 2018)'
_diffrn_ambient_environment N~2~
_diffrn_ambient_temperature 122.97(12)
_diffrn_detector 'CCD plate'
_diffrn_detector_area_resol_mean 4.2047
_diffrn_detector_type TitanS2
_diffrn_measured_fraction_theta_full 0.995
_diffrn_measured_fraction_theta_max 0.968
_diffrn_measurement_details
;
List of Runs (angles in degrees, time in seconds):

  # Type    Start    End  Width  t~exp~   \w     \q     \k     \f   Frames
#--------------------------------------------------------------------------
  1  \w     -5.00  31.00   1.00    1.17    --  -44.92  19.00-180.00   36
  2  \w     -5.00  31.00   1.00    1.17    --  -44.92  19.00  30.00   36
  3  \w   -119.00  29.00   1.00    1.17    --  -44.92   0.00-180.00  148
  4  \w     15.00  42.00   1.00    1.17    --   44.92  76.00-158.33   27
  5  \w     27.00  98.00   1.00    1.17    --   44.92-125.00  90.00   71
  6  \w     23.00 106.00   1.00    4.68    --  104.50 -94.00 -90.00   83
  7  \w     82.00 173.00   1.00    4.68    --  104.50  44.00 164.41   91
  8  \w     50.00  72.00   1.00    4.68    --  104.50 -45.00-180.00   22
  9  \w     81.00 177.00   1.00    4.68    --  104.50  30.00  60.00   96
 10  \w    103.00 176.00   1.00    4.68    --  104.50  77.00  90.00   73
 11  \w     33.00 127.00   1.00    4.68    --  104.50 -77.00  60.00   94
 12  \w     36.00  72.00   1.00    4.68    --  104.50 -45.00  60.00   36
 13  \w     28.00 108.00   1.00    4.68    --  104.50-108.00  28.68   80
 14  \w     33.00 120.00   1.00    4.68    --  104.50-135.00-102.60   87
 15  \w     14.00  42.00   1.00    1.17    --   44.92  79.00 -90.41   28
 16  \w     14.00  42.00   1.00    1.17    --   44.92  79.00 151.86   28
 17  \w     15.00  42.00   1.00    1.17    --   44.92  77.00 113.48   27
 18  \w     21.00 113.00   1.00    1.17    --   44.92  57.00  30.00   92
 19  \w     78.00 173.00   1.00    4.68    --  104.50  66.00-147.88   95
 20  \w     77.00 174.00   1.00    4.68    --  104.50  69.00 101.21   97
 21  \w     68.00 178.00   1.00    4.68    --  104.50  15.00 -30.00  110
 22  \w     79.00 117.00   1.00    4.68    --  104.50  61.00-180.00   38
 23  \w     77.00 173.00   1.00    4.68    --  104.50  67.00 -18.31   96
;
_diffrn_measurement_device 'four-circle diffractometer'
_diffrn_measurement_device_type 'GV50, TitanS2'
_diffrn_measurement_method '\w scans'
_diffrn_orient_matrix_type 'CrysAlisPro convention (1999,Acta A55,543-557)'
_diffrn_orient_matrix_UB_11 -0.0492400000
_diffrn_orient_matrix_UB_12 -0.0487672000
_diffrn_orient_matrix_UB_13 0.0432400000
_diffrn_orient_matrix_UB_21 -0.1356653000
_diffrn_orient_matrix_UB_22 0.0257235000
_diffrn_orient_matrix_UB_23 -0.0210589000
_diffrn_orient_matrix_UB_31 0.0240888000
_diffrn_orient_matrix_UB_32 -0.0541540000
_diffrn_orient_matrix_UB_33 -0.0340550000
_diffrn_radiation_monochromator mirror
_diffrn_radiation_probe x-ray
_diffrn_radiation_type 'Cu K\a'
_diffrn_radiation_wavelength 1.54184
_diffrn_reflns_av_R_equivalents 0.0468
_diffrn_reflns_av_unetI/netI 0.0469
_diffrn_reflns_Laue_measured_fraction_full 0.995
_diffrn_reflns_Laue_measured_fraction_max 0.968
_diffrn_reflns_limit_h_max 13
_diffrn_reflns_limit_h_min -13
_diffrn_reflns_limit_k_max 24
_diffrn_reflns_limit_k_min -25
_diffrn_reflns_limit_l_max 33
_diffrn_reflns_limit_l_min -33
_diffrn_reflns_number 63285
_diffrn_reflns_point_group_measured_fraction_full 0.995
_diffrn_reflns_point_group_measured_fraction_max 0.968
_diffrn_reflns_theta_full 67.684
_diffrn_reflns_theta_max 74.148
_diffrn_reflns_theta_min 3.381
_diffrn_source 'micro-focus sealed X-ray tube'
_diffrn_source_type 'GV50 (Cu) X-ray Source'
_exptl_absorpt_coefficient_mu 16.312
_exptl_absorpt_correction_T_max 0.411
_exptl_absorpt_correction_T_min 0.182
_exptl_absorpt_correction_type gaussian
_exptl_absorpt_process_details
;
CrysAlisPro 1.171.41.54a (Rigaku Oxford Diffraction, 2020)
Numerical absorption correction based on gaussian integration over
			a multifaceted crystal model
Empirical absorption correction using spherical harmonics,
 implemented in SCALE3 ABSPACK scaling algorithm.
;
_exptl_crystal_colour 'clear orange'
_exptl_crystal_colour_lustre clear
_exptl_crystal_colour_primary orange
_exptl_crystal_density_diffrn 2.273
_exptl_crystal_description block
_exptl_crystal_F_000 3736
_exptl_crystal_size_max 0.15
_exptl_crystal_size_mid 0.12
_exptl_crystal_size_min 0.11
_refine_diff_density_max 1.064
_refine_diff_density_min -0.742
_refine_diff_density_rms 0.127
_refine_ls_extinction_method none
_refine_ls_goodness_of_fit_ref 1.047
_refine_ls_hydrogen_treatment constr
_refine_ls_matrix_type full
_refine_ls_number_parameters 1463
_refine_ls_number_reflns 22500
_refine_ls_number_restraints 0
_refine_ls_restrained_S_all 1.047
_refine_ls_R_factor_all 0.0348
_refine_ls_R_factor_gt 0.0306
_refine_ls_shift/su_max 0.005
_refine_ls_shift/su_mean 0.000
_refine_ls_structure_factor_coef Fsqd
_refine_ls_weighting_details 'w=1/[\s^2^(Fo^2^)+(0.0346P)^2^] where P=(Fo^2^+2Fc^2^)/3'
_refine_ls_weighting_scheme calc
_refine_ls_wR_factor_gt 0.0730
_refine_ls_wR_factor_ref 0.0754
_reflns_Friedel_coverage 0.000
_reflns_number_gt 20378
_reflns_number_total 22500
_reflns_threshold_expression 'I > 2\s(I)'
_cod_data_source_file d0nj05959e2.cif
_cod_data_source_block js2016_ap_abs_gaus
_cod_depositor_comments 'Adding full bibliography for 7060280--7060285.cif.'
_cod_database_code 7060285
_shelx_shelxl_version_number 2018/3
_chemical_oxdiff_formula C90H80Ag4As8F24Mo8N8O16P4
_shelx_space_group_comment
;
The symmetry employed for this shelxl refinement is uniquely defined
by the following loop, which should always be used as a source of
symmetry information in preference to the above space-group names.
They are only intended as comments.
;
_shelx_estimated_absorpt_t_max 0.267
_shelx_estimated_absorpt_t_min 0.193
_reflns_odcompleteness_completeness 99.52
_reflns_odcompleteness_iscentric 1
_reflns_odcompleteness_theta 66.97
_olex2_refinement_description
;
1. Fixed Uiso
 At 1.2 times of:
  All C(H) groups, All C(H,H) groups
 At 1.5 times of:
  All C(H,H,H) groups
2.a Secondary CH2 refined with riding coordinates:
 C68(H68A,H68B), C24(H24A,H24B), C67(H67A,H67B), C69(H69A,H69B), C22(H22A,
 H22B), C23(H23A,H23B)
2.b Aromatic/amide H refined with riding coordinates:
 C57(H57), C71(H71), C18(H18), C56(H56), C21(H21), C73(H73), C70(H70),
 C44(H44), C10(H10), C14(H14), C20(H20), C65(H65), C48(H48), C66(H66), C74(H74),
  C81(H81), C28(H28), C63(H63), C26(H26), C17(H17), C29(H29), C82(H82),
 C86(H86), C52(H52), C3(H3), C43(H43), C45(H45), C62(H62), C59(H59), C58(H58),
 C49(H49), C7(H7), C11(H11), C12(H12), C50(H50), C13(H13), C5(H5), C35(H35),
 C41(H41), C80(H80), C90(H90), C51(H51), C42(H42), C25(H25), C55(H55), C4(H4),
 C36(H36), C6(H6), C79(H79), C34(H34), C87(H87), C89(H89), C88(H88), C38(H38),
 C37(H37), C83(H83)
2.c Idealised Me refined as rotating group:
 C61(H61A,H61B,H61C), C31(H31A,H31B,H31C), C16(H16A,H16B,H16C), C76(H76A,H76B,
 H76C)
;
_olex2_submission_special_instructions 'No special instructions were received'
_oxdiff_exptl_absorpt_empirical_details
;
Empirical correction (ABSPACK) includes:
- Absorption correction using spherical harmonics
- Frame scaling
;
_oxdiff_exptl_absorpt_empirical_full_max 1.384
_oxdiff_exptl_absorpt_empirical_full_min 0.804

loop_
_space_group_symop_operation_xyz
'x, y, z'
'-x, -y, -z'

loop_
_atom_site_label
_atom_site_type_symbol
_atom_site_fract_x
_atom_site_fract_y
_atom_site_fract_z
_atom_site_U_iso_or_equiv
_atom_site_adp_type
_atom_site_occupancy
_atom_site_site_symmetry_order
_atom_site_calc_flag
_atom_site_refinement_flags_posn
_atom_site_refinement_flags_adp
_atom_site_refinement_flags_occupancy
_atom_site_disorder_assembly
_atom_site_disorder_group
Ag2 Ag 0.14610(2) 0.24411(2) 0.62930(2) 0.02053(6) Uani 1 1 d . . . . .
Ag3 Ag 0.36937(3) 0.24181(2) 0.69104(2) 0.02197(6) Uani 1 1 d . . . . .
Ag1 Ag -0.10497(3) 0.24208(2) 0.18835(2) 0.02331(6) Uani 1 1 d . . . . .
Ag4 Ag 0.67112(2) 0.24113(2) 1.12494(2) 0.02129(6) Uani 1 1 d . . . . .
Mo4 Mo 0.58345(3) 0.12859(2) 0.57538(2) 0.01548(6) Uani 1 1 d . . . . .
Mo6 Mo 0.01893(2) 0.13335(2) 0.77391(2) 0.01476(6) Uani 1 1 d . . . . .
Mo2 Mo 0.12265(3) 0.14543(2) 0.06891(2) 0.01667(6) Uani 1 1 d . . . . .
Mo3 Mo 0.55147(3) 0.28089(2) 0.54161(2) 0.01592(6) Uani 1 1 d . . . . .
Mo5 Mo -0.09221(3) 0.28391(2) 0.76540(2) 0.01521(6) Uani 1 1 d . . . . .
Mo8 Mo 0.53914(3) 0.16846(2) 1.28209(2) 0.01818(6) Uani 1 1 d . . . . .
Mo1 Mo 0.08171(3) 0.29921(2) 0.04279(2) 0.01718(6) Uani 1 1 d . . . . .
Mo7 Mo 0.41524(3) 0.31491(2) 1.24469(2) 0.01724(6) Uani 1 1 d . . . . .
As5 As -0.05672(4) 0.22212(2) 0.68969(2) 0.01638(8) Uani 1 1 d . . . . .
As6 As 0.13025(3) 0.22701(2) 0.73218(2) 0.01609(8) Uani 1 1 d . . . . .
As3 As 0.39089(3) 0.21661(2) 0.59490(2) 0.01655(8) Uani 1 1 d . . . . .
As4 As 0.58432(4) 0.21962(2) 0.63383(2) 0.01713(8) Uani 1 1 d . . . . .
As8 As 0.64271(3) 0.25250(2) 1.22211(2) 0.01619(8) Uani 1 1 d . . . . .
As2 As 0.11866(4) 0.23072(2) 0.13288(2) 0.01843(8) Uani 1 1 d . . . . .
As1 As -0.07302(3) 0.22790(2) 0.09278(2) 0.01730(8) Uani 1 1 d . . . . .
As7 As 0.46315(4) 0.22552(2) 1.18792(2) 0.01648(8) Uani 1 1 d . . . . .
P3 P 0.54875(9) 0.12578(5) 0.91680(4) 0.02246(19) Uani 1 1 d . . . . .
P4 P 0.36644(10) 0.48562(5) 1.38146(4) 0.0271(2) Uani 1 1 d . . . . .
P2 P 0.06353(10) 0.13373(5) 0.42432(4) 0.0254(2) Uani 1 1 d . . . . .
P1 P -0.07505(11) 0.46965(5) -0.12850(4) 0.0293(2) Uani 1 1 d . . . . .
F20 F 0.3658(3) 0.48599(14) 1.44145(9) 0.0412(6) Uani 1 1 d . . . . .
F15 F 0.4260(2) 0.11625(14) 0.89016(10) 0.0360(6) Uani 1 1 d . . . . .
F23 F 0.4302(3) 0.40741(14) 1.39113(10) 0.0452(7) Uani 1 1 d . . . . .
F7 F 0.1832(3) 0.12046(14) 0.46064(10) 0.0391(6) Uani 1 1 d . . . . .
F22 F 0.3670(3) 0.48606(15) 1.32138(10) 0.0453(7) Uani 1 1 d . . . . .
F17 F 0.5691(3) 0.04927(14) 0.94535(11) 0.0452(7) Uani 1 1 d . . . . .
F2 F -0.0904(3) 0.47230(15) -0.06856(10) 0.0440(7) Uani 1 1 d . . . . .
F18 F 0.5275(3) 0.20139(14) 0.88814(11) 0.0455(7) Uani 1 1 d . . . . .
F12 F 0.0910(3) 0.05520(15) 0.42322(12) 0.0462(7) Uani 1 1 d . . . . .
F5 F -0.0335(3) 0.54043(15) -0.13843(12) 0.0472(7) Uani 1 1 d . . . . .
O6 O 0.3530(3) 0.27741(17) 0.45981(10) 0.0318(7) Uani 1 1 d . . . . .
F16 F 0.6359(3) 0.10249(17) 0.87037(11) 0.0472(7) Uani 1 1 d . . . . .
O2 O -0.1089(3) 0.28824(16) -0.03966(11) 0.0325(7) Uani 1 1 d . . . . .
F14 F 0.4656(3) 0.14794(17) 0.96414(11) 0.0480(7) Uani 1 1 d . . . . .
F4 F -0.0605(4) 0.46786(17) -0.18810(11) 0.0537(8) Uani 1 1 d . . . . .
O3 O 0.1453(3) 0.05151(16) 0.17538(11) 0.0318(6) Uani 1 1 d . . . . .
O12 O 0.1585(3) 0.05000(16) 0.69324(11) 0.0367(7) Uani 1 1 d . . . . .
F8 F -0.0264(3) 0.12104(19) 0.47311(11) 0.0543(9) Uani 1 1 d . . . . .
F9 F -0.0532(3) 0.1454(2) 0.38723(12) 0.0611(10) Uani 1 1 d . . . . .
F1 F 0.0697(3) 0.43215(18) -0.12041(12) 0.0572(9) Uani 1 1 d . . . . .
O7 O 0.8618(3) 0.11343(17) 0.61080(13) 0.0369(7) Uani 1 1 d . . . . .
O9 O 0.0936(3) 0.28222(16) 0.85340(11) 0.0306(6) Uani 1 1 d . . . . .
F24 F 0.2992(4) 0.56373(15) 1.37196(11) 0.0556(9) Uani 1 1 d . . . . .
F13 F 0.6729(3) 0.13364(17) 0.94411(11) 0.0463(7) Uani 1 1 d . . . . .
F10 F 0.1535(3) 0.14467(19) 0.37555(11) 0.0528(8) Uani 1 1 d . . . . .
O11 O -0.2426(3) 0.11143(16) 0.74218(12) 0.0321(7) Uani 1 1 d . . . . .
O16 O 0.6996(4) 0.06204(17) 1.22225(14) 0.0427(8) Uani 1 1 d . . . . .
F6 F -0.1169(4) 0.39929(15) -0.11890(11) 0.0560(9) Uani 1 1 d . . . . .
F21 F 0.2297(3) 0.4675(2) 1.38629(13) 0.0574(9) Uani 1 1 d . . . . .
F3 F -0.2195(3) 0.50791(16) -0.13692(13) 0.0536(8) Uani 1 1 d . . . . .
O4 O 0.4080(3) 0.14585(18) 0.08423(13) 0.0381(7) Uani 1 1 d . . . . .
O5 O 0.3573(3) 0.39631(16) 0.58216(12) 0.0376(7) Uani 1 1 d . . . . .
O14 O 0.4762(4) 0.41140(16) 1.14592(14) 0.0438(9) Uani 1 1 d . . . . .
F19 F 0.5024(3) 0.5034(2) 1.37664(14) 0.0612(9) Uani 1 1 d . . . . .
O15 O 0.2910(3) 0.12249(17) 1.26117(13) 0.0381(7) Uani 1 1 d . . . . .
N6 N 0.3736(3) 0.32196(17) 0.73815(12) 0.0221(6) Uani 1 1 d . . . . .
O1 O -0.1317(3) 0.40864(18) 0.08133(14) 0.0397(8) Uani 1 1 d . . . . .
O8 O 0.5415(5) 0.03688(18) 0.67858(12) 0.0499(10) Uani 1 1 d . . . . .
N3 N 0.0638(3) 0.32477(17) 0.56246(11) 0.0206(6) Uani 1 1 d . . . . .
F11 F 0.0376(5) 0.21100(15) 0.42663(14) 0.0688(11) Uani 1 1 d . . . . .
N2 N -0.0976(3) 0.31149(17) 0.24363(11) 0.0213(6) Uani 1 1 d . . . . .
O10 O 0.0001(4) 0.40768(17) 0.70139(13) 0.0439(8) Uani 1 1 d . . . . .
N7 N 0.6213(3) 0.30425(16) 1.04597(11) 0.0200(6) Uani 1 1 d . . . . .
N1 N -0.0505(4) 0.1383(2) 0.25030(14) 0.0332(8) Uani 1 1 d . . . . .
C57 C 0.1719(4) 0.0644(2) 0.82817(13) 0.0229(8) Uani 1 1 d . . . . .
H57 H 0.253128 0.046472 0.815097 0.027 Uiso 1 1 calc R U . . .
N5 N 0.4374(4) 0.1439(2) 0.75894(14) 0.0340(8) Uani 1 1 d . . . . .
C32 C 0.4265(4) 0.3540(2) 0.56740(15) 0.0260(8) Uani 1 1 d . . . . .
O13 O 0.6061(3) 0.3652(2) 1.30705(16) 0.0521(10) Uani 1 1 d . . . . .
C71 C 0.5747(4) 0.3096(2) 0.95793(14) 0.0213(7) Uani 1 1 d . . . . .
H71 H 0.560423 0.286468 0.931790 0.026 Uiso 1 1 calc R U . . .
C72 C 0.5693(3) 0.37820(19) 0.94689(13) 0.0191(7) Uani 1 1 d . . . . .
C53 C -0.1473(4) 0.12207(19) 0.75211(14) 0.0216(7) Uani 1 1 d . . . . .
C33 C 0.4218(4) 0.2776(2) 0.49079(14) 0.0252(8) Uani 1 1 d . . . . .
N8 N 0.7076(4) 0.1307(2) 1.10106(15) 0.0337(8) Uani 1 1 d . . . . .
C2 C -0.0413(4) 0.2914(2) -0.00888(14) 0.0243(8) Uani 1 1 d . . . . .
C8 C 0.1330(4) 0.0880(2) 0.13744(14) 0.0234(8) Uani 1 1 d . . . . .
C60 C 0.4849(4) 0.0905(2) 0.77726(14) 0.0270(8) Uani 1 1 d . . . . .
C54 C 0.1052(4) 0.0825(2) 0.72122(14) 0.0227(8) Uani 1 1 d . . . . .
C18 C -0.0955(4) 0.4198(2) 0.26251(14) 0.0243(8) Uani 1 1 d . . . . .
H18 H -0.101249 0.466374 0.250336 0.029 Uiso 1 1 calc R U . . .
C56 C 0.1384(4) 0.1249(2) 0.84767(13) 0.0243(8) Uani 1 1 d . . . . .
H56 H 0.192492 0.154715 0.850072 0.029 Uiso 1 1 calc R U . . .
C40 C 0.5555(4) 0.0736(2) 0.64238(14) 0.0264(8) Uani 1 1 d . . . . .
C46 C 0.0294(4) 0.28250(19) 0.82072(14) 0.0228(8) Uani 1 1 d . . . . .
N4 N 0.1395(4) 0.1517(2) 0.58268(14) 0.0352(8) Uani 1 1 d . . . . .
C68 C 0.3920(4) 0.4471(2) 0.88959(14) 0.0225(7) Uani 1 1 d . . . . .
H68A H 0.345292 0.412403 0.905834 0.027 Uiso 1 1 calc R U . . .
H68B H 0.370114 0.484928 0.908597 0.027 Uiso 1 1 calc R U . . .
C84 C 0.3810(4) 0.1413(2) 1.26699(14) 0.0253(8) Uani 1 1 d . . . . .
C24 C -0.1511(4) 0.46427(19) 0.44016(14) 0.0240(8) Uani 1 1 d . . . . .
H24A H -0.110759 0.503227 0.429367 0.029 Uiso 1 1 calc R U . . .
H24B H -0.234695 0.480883 0.455581 0.029 Uiso 1 1 calc R U . . .
C21 C -0.0791(3) 0.2860(2) 0.29364(14) 0.0211(7) Uani 1 1 d . . . . .
H21 H -0.072319 0.239187 0.304748 0.025 Uiso 1 1 calc R U . . .
C73 C 0.5932(4) 0.4085(2) 0.98688(15) 0.0252(8) Uani 1 1 d . . . . .
H73 H 0.593456 0.455016 0.980971 0.030 Uiso 1 1 calc R U . . .
C75 C 0.6872(4) 0.0873(2) 1.08478(14) 0.0238(8) Uani 1 1 d . . . . .
C9 C 0.3030(4) 0.1485(2) 0.07927(14) 0.0235(8) Uani 1 1 d . . . . .
C70 C 0.6012(4) 0.2749(2) 1.00736(14) 0.0217(7) Uani 1 1 d . . . . .
H70 H 0.605304 0.227957 1.014017 0.026 Uiso 1 1 calc R U . . .
C44 C 0.4972(4) 0.0535(2) 0.54119(15) 0.0260(8) Uani 1 1 d . . . . .
H44 H 0.437001 0.031270 0.560263 0.031 Uiso 1 1 calc R U . . .
C10 C 0.1595(4) 0.0473(2) 0.03737(15) 0.0290(9) Uani 1 1 d . . . . .
H10 H 0.209417 0.007720 0.056371 0.035 Uiso 1 1 calc R U . . .
C67 C 0.3485(4) 0.4720(2) 0.83435(14) 0.0273(8) Uani 1 1 d . . . . .
H67A H 0.258168 0.495310 0.834726 0.033 Uiso 1 1 calc R U . . .
H67B H 0.397873 0.505463 0.818102 0.033 Uiso 1 1 calc R U . . .
C14 C 0.0259(4) 0.0692(2) 0.04094(14) 0.0244(8) Uani 1 1 d . . . . .
H14 H -0.029554 0.046820 0.062986 0.029 Uiso 1 1 calc R U . . .
C20 C -0.0694(4) 0.3249(2) 0.32927(13) 0.0237(8) Uani 1 1 d . . . . .
H20 H -0.057894 0.304827 0.364287 0.028 Uiso 1 1 calc R U . . .
C65 C 0.3567(4) 0.3523(2) 0.82135(14) 0.0276(8) Uani 1 1 d . . . . .
H65 H 0.349452 0.338392 0.857259 0.033 Uiso 1 1 calc R U . . .
C30 C 0.1361(4) 0.0993(2) 0.57621(14) 0.0263(8) Uani 1 1 d . . . . .
C48 C -0.2412(4) 0.3020(2) 0.82950(14) 0.0263(8) Uani 1 1 d . . . . .
H48 H -0.215202 0.295562 0.863989 0.032 Uiso 1 1 calc R U . . .
C66 C 0.3623(4) 0.3067(2) 0.78884(14) 0.0251(8) Uani 1 1 d . . . . .
H66 H 0.357834 0.261938 0.803522 0.030 Uiso 1 1 calc R U . . .
C61 C 0.5457(5) 0.0223(2) 0.79982(16) 0.0323(9) Uani 1 1 d . . . . .
H61A H 0.517964 -0.009423 0.782039 0.048 Uiso 1 1 calc R U . . .
H61B H 0.522020 0.013496 0.836097 0.048 Uiso 1 1 calc R U . . .
H61C H 0.638156 0.016887 0.796516 0.048 Uiso 1 1 calc R U . . .
C74 C 0.6167(4) 0.3706(2) 1.03523(14) 0.0257(8) Uani 1 1 d . . . . .
H74 H 0.630224 0.392576 1.062196 0.031 Uiso 1 1 calc R U . . .
C69 C 0.5352(4) 0.4176(2) 0.89392(13) 0.0226(8) Uani 1 1 d . . . . .
H69A H 0.561340 0.387823 0.868422 0.027 Uiso 1 1 calc R U . . .
H69B H 0.581998 0.454409 0.886202 0.027 Uiso 1 1 calc R U . . .
C22 C -0.0635(4) 0.4353(2) 0.35368(14) 0.0243(8) Uani 1 1 d . . . . .
H22A H -0.061531 0.481533 0.336299 0.029 Uiso 1 1 calc R U . . .
H22B H 0.017701 0.416375 0.371925 0.029 Uiso 1 1 calc R U . . .
C39 C 0.7588(4) 0.1222(2) 0.59829(14) 0.0236(8) Uani 1 1 d . . . . .
C81 C 0.2468(3) 0.2893(2) 1.29988(15) 0.0245(8) Uani 1 1 d . . . . .
H81 H 0.255117 0.249813 1.325114 0.029 Uiso 1 1 calc R U . . .
C85 C 0.6384(4) 0.1021(2) 1.24265(15) 0.0280(9) Uani 1 1 d . . . . .
C28 C -0.0682(4) 0.43143(19) 0.52955(14) 0.0216(7) Uani 1 1 d . . . . .
H28 H -0.112713 0.474087 0.535774 0.026 Uiso 1 1 calc R U . . .
C23 C -0.1737(4) 0.4373(2) 0.39240(14) 0.0234(8) Uani 1 1 d . . . . .
H23A H -0.251422 0.465664 0.375419 0.028 Uiso 1 1 calc R U . . .
H23B H -0.188951 0.391324 0.403001 0.028 Uiso 1 1 calc R U . . .
C63 C 0.3766(4) 0.4343(2) 0.74866(14) 0.0256(8) Uani 1 1 d . . . . .
H63 H 0.383820 0.478443 0.733210 0.031 Uiso 1 1 calc R U . . .
C1 C -0.0537(4) 0.3684(2) 0.06801(16) 0.0286(9) Uani 1 1 d . . . . .
C26 C -0.0001(4) 0.3529(2) 0.47460(14) 0.0251(8) Uani 1 1 d . . . . .
H26 H 0.003419 0.339833 0.442033 0.030 Uiso 1 1 calc R U . . .
C15 C 0.0128(4) 0.0924(2) 0.27358(14) 0.0248(8) Uani 1 1 d . . . . .
C17 C -0.1058(4) 0.3779(2) 0.22917(13) 0.0225(8) Uani 1 1 d . . . . .
H17 H -0.119510 0.396787 0.194046 0.027 Uiso 1 1 calc R U . . .
C29 C -0.0022(4) 0.3856(2) 0.56864(14) 0.0244(8) Uani 1 1 d . . . . .
H29 H -0.003571 0.397759 0.601449 0.029 Uiso 1 1 calc R U . . .
C78 C 0.4548(4) 0.3772(2) 1.18207(16) 0.0281(8) Uani 1 1 d . . . . .
C31 C 0.1301(5) 0.0326(2) 0.56833(16) 0.0322(9) Uani 1 1 d . . . . .
H31A H 0.094587 0.035595 0.534587 0.048 Uiso 1 1 calc R U . . .
H31B H 0.076028 0.013011 0.594849 0.048 Uiso 1 1 calc R U . . .
H31C H 0.215835 0.004303 0.570245 0.048 Uiso 1 1 calc R U . . .
C82 C 0.2081(3) 0.2965(2) 1.24874(15) 0.0241(8) Uani 1 1 d . . . . .
H82 H 0.186272 0.262428 1.233628 0.029 Uiso 1 1 calc R U . . .
C64 C 0.3617(4) 0.4186(2) 0.80138(14) 0.0230(8) Uani 1 1 d . . . . .
C16 C 0.0942(4) 0.0332(2) 0.30293(15) 0.0295(9) Uani 1 1 d . . . . .
H16A H 0.158893 0.012439 0.280223 0.044 Uiso 1 1 calc R U . . .
H16B H 0.042573 0.000983 0.318118 0.044 Uiso 1 1 calc R U . . .
H16C H 0.135701 0.046567 0.330141 0.044 Uiso 1 1 calc R U . . .
C27 C -0.0697(3) 0.41528(19) 0.48118(13) 0.0204(7) Uani 1 1 d . . . . .
C86 C 0.6549(4) 0.1893(2) 1.34835(14) 0.0301(9) Uani 1 1 d . . . . .
H86 H 0.710087 0.220044 1.342816 0.036 Uiso 1 1 calc R U . . .
C52 C -0.2510(4) 0.3624(2) 0.79342(16) 0.0287(9) Uani 1 1 d . . . . .
H52 H -0.233858 0.403360 0.799339 0.034 Uiso 1 1 calc R U . . .
C3 C 0.2128(4) 0.3731(2) 0.04426(16) 0.0269(8) Uani 1 1 d . . . . .
H3 H 0.200604 0.400917 0.069538 0.032 Uiso 1 1 calc R U . . .
C43 C 0.4689(4) 0.1144(2) 0.50627(14) 0.0250(8) Uani 1 1 d . . . . .
H43 H 0.386421 0.140398 0.497626 0.030 Uiso 1 1 calc R U . . .
C45 C 0.6320(4) 0.0311(2) 0.54299(16) 0.0302(9) Uani 1 1 d . . . . .
H45 H 0.677404 -0.008919 0.563134 0.036 Uiso 1 1 calc R U . . .
C62 C 0.3810(4) 0.3863(2) 0.71867(14) 0.0254(8) Uani 1 1 d . . . . .
H62 H 0.389508 0.398809 0.682678 0.030 Uiso 1 1 calc R U . . .
C59 C -0.0372(4) 0.0782(2) 0.85297(14) 0.0261(8) Uani 1 1 d . . . . .
H59 H -0.121127 0.071290 0.859453 0.031 Uiso 1 1 calc R U . . .
C58 C 0.0640(4) 0.03506(19) 0.83138(14) 0.0239(8) Uani 1 1 d . . . . .
H58 H 0.059938 -0.005884 0.821026 0.029 Uiso 1 1 calc R U . . .
C49 C -0.2764(4) 0.2532(2) 0.80596(15) 0.0257(8) Uani 1 1 d . . . . .
H49 H -0.279361 0.208547 0.821674 0.031 Uiso 1 1 calc R U . . .
C7 C 0.1529(4) 0.3887(2) -0.00439(17) 0.0302(9) Uani 1 1 d . . . . .
H7 H 0.094572 0.428968 -0.017444 0.036 Uiso 1 1 calc R U . . .
C11 C 0.2052(4) 0.0954(2) 0.00013(16) 0.0306(9) Uani 1 1 d . . . . .
H11 H 0.291359 0.093682 -0.010056 0.037 Uiso 1 1 calc R U . . .
C12 C 0.1010(4) 0.1460(2) -0.01899(14) 0.0286(9) Uani 1 1 d . . . . .
H12 H 0.104735 0.184265 -0.044372 0.034 Uiso 1 1 calc R U . . .
C50 C -0.3063(4) 0.2829(2) 0.75464(16) 0.0272(8) Uani 1 1 d . . . . .
H50 H -0.332225 0.261337 0.729627 0.033 Uiso 1 1 calc R U . . .
C13 C -0.0110(4) 0.1302(2) 0.00608(14) 0.0264(8) Uani 1 1 d . . . . .
H13 H -0.095095 0.155821 0.000466 0.032 Uiso 1 1 calc R U . . .
C5 C 0.2831(4) 0.2846(2) 0.00229(15) 0.0268(8) Uani 1 1 d . . . . .
H5 H 0.327039 0.242763 -0.005639 0.032 Uiso 1 1 calc R U . . .
C35 C 0.6851(4) 0.3541(2) 0.53694(17) 0.0312(9) Uani 1 1 d . . . . .
H35 H 0.671643 0.386141 0.559035 0.037 Uiso 1 1 calc R U . . .
C41 C 0.6852(4) 0.0787(2) 0.50967(16) 0.0327(9) Uani 1 1 d . . . . .
H41 H 0.773341 0.076881 0.503764 0.039 Uiso 1 1 calc R U . . .
C80 C 0.2711(4) 0.3515(2) 1.30675(17) 0.0300(9) Uani 1 1 d . . . . .
H80 H 0.299336 0.360845 1.337383 0.036 Uiso 1 1 calc R U . . .
C90 C 0.5230(4) 0.2044(3) 1.36200(14) 0.0355(10) Uani 1 1 d . . . . .
H90 H 0.474938 0.246933 1.366904 0.043 Uiso 1 1 calc R U . . .
C51 C -0.2913(4) 0.3498(2) 0.74673(15) 0.0290(9) Uani 1 1 d . . . . .
H51 H -0.305636 0.381119 0.715607 0.035 Uiso 1 1 calc R U . . .
C19 C -0.0765(4) 0.3934(2) 0.31435(14) 0.0214(7) Uani 1 1 d . . . . .
C42 C 0.5852(4) 0.1299(2) 0.48629(14) 0.0271(8) Uani 1 1 d . . . . .
H42 H 0.594558 0.167894 0.461575 0.033 Uiso 1 1 calc R U . . .
C25 C 0.0648(4) 0.3092(2) 0.51559(14) 0.0240(8) Uani 1 1 d . . . . .
H25 H 0.111629 0.266594 0.510189 0.029 Uiso 1 1 calc R U . . .
C55 C 0.0085(4) 0.1328(2) 0.86302(13) 0.0246(8) Uani 1 1 d . . . . .
H55 H -0.039271 0.169066 0.877666 0.030 Uiso 1 1 calc R U . . .
C76 C 0.6626(5) 0.0321(2) 1.06370(17) 0.0364(10) Uani 1 1 d . . . . .
H76A H 0.642467 0.047072 1.027330 0.055 Uiso 1 1 calc R U . . .
H76B H 0.590555 0.016263 1.081890 0.055 Uiso 1 1 calc R U . . .
H76C H 0.737941 -0.004507 1.067530 0.055 Uiso 1 1 calc R U . . .
C4 C 0.2940(4) 0.3087(2) 0.04814(15) 0.0255(8) Uani 1 1 d . . . . .
H4 H 0.346217 0.285795 0.076380 0.031 Uiso 1 1 calc R U . . .
C47 C -0.0310(4) 0.3621(2) 0.72451(15) 0.0264(8) Uani 1 1 d . . . . .
C36 C 0.6301(4) 0.3628(2) 0.48860(16) 0.0304(9) Uani 1 1 d . . . . .
H36 H 0.573602 0.401917 0.472175 0.037 Uiso 1 1 calc R U . . .
C6 C 0.1955(4) 0.3339(2) -0.02956(15) 0.0300(9) Uani 1 1 d . . . . .
H6 H 0.169703 0.330581 -0.062454 0.036 Uiso 1 1 calc R U . . .
C79 C 0.2459(4) 0.3975(2) 1.26009(18) 0.0317(9) Uani 1 1 d . . . . .
H79 H 0.253392 0.443122 1.253969 0.038 Uiso 1 1 calc R U . . .
C34 C 0.7641(4) 0.2889(2) 0.54691(16) 0.0300(9) Uani 1 1 d . . . . .
H34 H 0.813168 0.269590 0.576712 0.036 Uiso 1 1 calc R U . . .
C87 C 0.6882(4) 0.1209(3) 1.34460(15) 0.0357(11) Uani 1 1 d . . . . .
H87 H 0.769694 0.097393 1.335725 0.043 Uiso 1 1 calc R U . . .
C77 C 0.5391(4) 0.3461(2) 1.28431(17) 0.0314(9) Uani 1 1 d . . . . .
C89 C 0.4771(4) 0.1450(3) 1.36687(15) 0.0377(11) Uani 1 1 d . . . . .
H89 H 0.392512 0.140562 1.375685 0.045 Uiso 1 1 calc R U . . .
C88 C 0.5779(5) 0.0930(3) 1.35645(17) 0.0398(12) Uani 1 1 d . . . . .
H88 H 0.573361 0.047612 1.357193 0.048 Uiso 1 1 calc R U . . .
C38 C 0.7563(4) 0.2581(2) 0.50443(17) 0.0327(9) Uani 1 1 d . . . . .
H38 H 0.799707 0.214200 0.500636 0.039 Uiso 1 1 calc R U . . .
C37 C 0.6739(4) 0.3030(2) 0.46884(16) 0.0334(10) Uani 1 1 d . . . . .
H37 H 0.651231 0.294757 0.436902 0.040 Uiso 1 1 calc R U . . .
C83 C 0.2074(4) 0.3628(2) 1.22401(16) 0.0298(9) Uani 1 1 d . . . . .
H83 H 0.185177 0.381100 1.189417 0.036 Uiso 1 1 calc R U . . .

loop_
_atom_site_aniso_label
_atom_site_aniso_U_11
_atom_site_aniso_U_22
_atom_site_aniso_U_33
_atom_site_aniso_U_23
_atom_site_aniso_U_13
_atom_site_aniso_U_12
Ag2 0.01860(12) 0.02860(14) 0.01311(11) -0.00128(9) -0.00019(8) -0.00429(10)
Ag3 0.02092(12) 0.03049(15) 0.01602(12) -0.00873(10) 0.00076(9) -0.00503(11)
Ag1 0.02062(13) 0.03423(15) 0.01578(12) -0.00863(10) 0.00155(9) -0.00419(11)
Ag4 0.02101(12) 0.02861(14) 0.01330(11) -0.00394(9) -0.00077(9) -0.00283(10)
Mo4 0.01624(13) 0.01745(13) 0.01237(12) -0.00426(9) -0.00192(9) -0.00099(10)
Mo6 0.01474(12) 0.01709(13) 0.01168(12) -0.00137(9) -0.00149(9) -0.00239(10)
Mo2 0.01481(13) 0.02212(14) 0.01329(12) -0.00537(10) -0.00046(9) -0.00242(11)
Mo3 0.01599(13) 0.01817(14) 0.01319(12) -0.00248(9) -0.00065(9) -0.00287(10)
Mo5 0.01495(12) 0.01715(13) 0.01281(12) -0.00270(9) 0.00020(9) -0.00190(10)
Mo8 0.01602(13) 0.02299(15) 0.01334(12) 0.00164(10) -0.00229(9) -0.00298(11)
Mo1 0.01382(12) 0.02219(15) 0.01517(12) -0.00250(10) -0.00170(9) -0.00333(11)
Mo7 0.01320(13) 0.01976(14) 0.01961(13) -0.00698(10) 0.00037(9) -0.00252(11)
As5 0.01673(17) 0.02053(19) 0.01151(16) -0.00207(13) -0.00226(12) -0.00328(15)
As6 0.01376(17) 0.02114(19) 0.01362(16) -0.00321(13) 0.00029(12) -0.00422(14)
As3 0.01402(17) 0.02120(19) 0.01401(16) -0.00409(13) -0.00006(12) -0.00202(14)
As4 0.01772(18) 0.02089(19) 0.01291(17) -0.00501(13) -0.00273(13) -0.00208(15)
As8 0.01314(17) 0.02119(19) 0.01411(17) -0.00400(13) -0.00027(12) -0.00261(14)
As2 0.01619(18) 0.0258(2) 0.01355(17) -0.00582(14) -0.00214(13) -0.00249(15)
As1 0.01291(17) 0.0248(2) 0.01389(17) -0.00427(14) 0.00006(12) -0.00281(15)
As7 0.01703(18) 0.01971(19) 0.01271(16) -0.00323(13) -0.00320(12) -0.00294(15)
P3 0.0226(4) 0.0249(5) 0.0211(4) -0.0065(4) 0.0012(3) -0.0060(4)
P4 0.0338(5) 0.0260(5) 0.0218(5) -0.0084(4) -0.0024(4) -0.0033(4)
P2 0.0241(5) 0.0302(5) 0.0196(4) -0.0015(4) -0.0033(3) -0.0025(4)
P1 0.0352(6) 0.0239(5) 0.0269(5) 0.0019(4) -0.0087(4) -0.0055(4)
F20 0.0582(18) 0.0396(15) 0.0219(12) -0.0110(10) -0.0083(11) 0.0046(13)
F15 0.0275(12) 0.0411(15) 0.0394(14) -0.0033(11) -0.0091(10) -0.0085(11)
F23 0.067(2) 0.0289(14) 0.0346(14) -0.0081(11) -0.0019(13) 0.0030(13)
F7 0.0384(14) 0.0431(15) 0.0372(14) -0.0065(11) -0.0161(11) -0.0083(12)
F22 0.072(2) 0.0402(16) 0.0221(12) -0.0099(11) 0.0002(12) -0.0054(14)
F17 0.0536(18) 0.0286(14) 0.0518(17) 0.0042(12) -0.0227(13) -0.0100(13)
F2 0.0544(18) 0.0463(16) 0.0276(13) -0.0081(11) -0.0037(11) -0.0007(14)
F18 0.0617(19) 0.0293(14) 0.0453(16) 0.0010(11) -0.0036(13) -0.0152(13)
F12 0.0538(18) 0.0347(15) 0.0564(18) -0.0133(13) -0.0082(14) -0.0170(13)
F5 0.0557(18) 0.0366(15) 0.0524(17) 0.0062(12) -0.0218(14) -0.0234(14)
O6 0.0297(15) 0.0452(18) 0.0206(13) -0.0014(12) -0.0085(11) -0.0102(13)
F16 0.0396(16) 0.068(2) 0.0454(16) -0.0334(14) 0.0182(12) -0.0204(15)
O2 0.0337(16) 0.0406(17) 0.0241(14) 0.0049(12) -0.0116(11) -0.0159(14)
F14 0.0511(18) 0.063(2) 0.0354(15) -0.0246(13) 0.0187(12) -0.0158(15)
F4 0.083(2) 0.0537(19) 0.0269(14) 0.0022(12) -0.0078(14) -0.0262(17)
O3 0.0363(16) 0.0320(16) 0.0234(14) 0.0014(12) -0.0032(11) -0.0040(13)
O12 0.0491(19) 0.0323(17) 0.0235(14) -0.0094(12) 0.0011(13) 0.0061(14)
F8 0.0363(15) 0.082(2) 0.0324(14) 0.0010(14) 0.0093(11) 0.0027(15)
F9 0.0419(17) 0.092(3) 0.0422(17) 0.0108(16) -0.0241(13) -0.0136(17)
F1 0.0461(18) 0.066(2) 0.0432(16) 0.0042(14) -0.0041(13) 0.0128(16)
O7 0.0212(15) 0.0403(18) 0.0487(18) -0.0165(14) -0.0091(13) 0.0041(13)
O9 0.0298(15) 0.0366(17) 0.0269(14) -0.0146(12) -0.0100(11) -0.0003(13)
F24 0.096(3) 0.0308(15) 0.0322(14) -0.0100(11) -0.0165(15) 0.0098(16)
F13 0.0407(16) 0.0604(19) 0.0463(16) -0.0166(14) -0.0097(12) -0.0211(14)
F10 0.0595(19) 0.079(2) 0.0302(14) -0.0094(14) 0.0129(13) -0.0389(18)
O11 0.0240(15) 0.0339(16) 0.0395(16) -0.0017(12) -0.0065(12) -0.0109(13)
O16 0.047(2) 0.0280(17) 0.0466(19) -0.0090(14) -0.0015(15) 0.0089(15)
F6 0.101(3) 0.0285(15) 0.0405(16) 0.0050(12) -0.0072(16) -0.0251(17)
F21 0.0377(16) 0.084(3) 0.0586(19) -0.0265(17) 0.0006(14) -0.0191(17)
F3 0.0331(15) 0.0492(18) 0.071(2) 0.0142(15) -0.0192(14) -0.0098(13)
O4 0.0188(15) 0.049(2) 0.0491(19) -0.0216(15) -0.0049(12) -0.0006(14)
O5 0.0416(18) 0.0288(16) 0.0379(17) -0.0096(13) 0.0020(13) 0.0051(14)
O14 0.046(2) 0.0240(16) 0.052(2) 0.0067(14) 0.0128(15) -0.0006(14)
F19 0.0479(19) 0.081(3) 0.067(2) -0.0221(18) 0.0055(15) -0.0332(18)
O15 0.0328(17) 0.0414(18) 0.0439(18) -0.0018(14) -0.0059(13) -0.0194(15)
N6 0.0217(15) 0.0290(17) 0.0187(15) -0.0095(12) -0.0008(11) -0.0075(13)
O1 0.0239(15) 0.0373(18) 0.061(2) -0.0247(16) -0.0047(14) 0.0019(14)
O8 0.095(3) 0.0346(18) 0.0224(16) -0.0021(13) 0.0043(16) -0.022(2)
N3 0.0190(14) 0.0279(17) 0.0141(14) -0.0006(12) -0.0029(10) -0.0054(13)
F11 0.115(3) 0.0252(15) 0.055(2) -0.0029(13) -0.022(2) 0.0112(18)
N2 0.0188(15) 0.0275(17) 0.0173(14) -0.0055(12) -0.0015(11) -0.0025(13)
O10 0.063(2) 0.0304(17) 0.0393(18) 0.0027(14) 0.0096(16) -0.0211(17)
N7 0.0146(14) 0.0270(17) 0.0173(14) -0.0021(12) -0.0037(10) -0.0025(12)
N1 0.0297(18) 0.038(2) 0.0278(18) -0.0029(15) 0.0023(14) -0.0013(16)
C57 0.0248(19) 0.0249(19) 0.0144(16) 0.0012(13) -0.0061(13) 0.0018(15)
N5 0.0257(18) 0.042(2) 0.0270(17) 0.0003(15) -0.0027(13) 0.0028(16)
C32 0.029(2) 0.023(2) 0.0231(18) -0.0031(15) -0.0013(14) 0.0005(17)
O13 0.0253(16) 0.077(3) 0.072(2) -0.056(2) 0.0062(16) -0.0157(18)
C71 0.0211(17) 0.0256(19) 0.0185(17) -0.0062(14) -0.0022(13) -0.0053(15)
C72 0.0139(15) 0.0259(19) 0.0161(16) -0.0006(13) -0.0010(12) -0.0035(14)
C53 0.0215(18) 0.0203(18) 0.0234(18) -0.0008(14) -0.0036(13) -0.0068(15)
C33 0.0250(19) 0.027(2) 0.0208(18) -0.0001(14) -0.0001(14) -0.0034(16)
N8 0.0282(18) 0.035(2) 0.043(2) -0.0152(16) 0.0025(15) -0.0107(16)
C2 0.0221(18) 0.028(2) 0.0219(18) -0.0004(14) 0.0004(14) -0.0066(16)
C8 0.0224(18) 0.025(2) 0.0220(18) -0.0067(15) -0.0019(13) -0.0019(15)
C60 0.0232(19) 0.036(2) 0.0205(18) -0.0024(16) -0.0001(14) -0.0059(17)
C54 0.0233(18) 0.0233(19) 0.0187(17) 0.0000(14) -0.0027(13) -0.0013(15)
C18 0.0248(19) 0.027(2) 0.0197(18) 0.0002(14) -0.0022(13) -0.0054(16)
C56 0.030(2) 0.027(2) 0.0137(16) 0.0012(14) -0.0107(13) -0.0024(16)
C40 0.042(2) 0.0189(19) 0.0189(18) -0.0033(14) -0.0003(15) -0.0071(17)
C46 0.0263(19) 0.0209(19) 0.0216(18) -0.0104(14) 0.0057(14) -0.0018(15)
N4 0.042(2) 0.040(2) 0.0289(18) -0.0146(16) 0.0016(15) -0.0140(18)
C68 0.0244(18) 0.0229(19) 0.0186(17) -0.0075(14) -0.0041(13) 0.0025(15)
C84 0.028(2) 0.0234(19) 0.0222(18) 0.0028(14) -0.0035(14) -0.0064(16)
C24 0.030(2) 0.0205(19) 0.0201(17) -0.0038(14) -0.0048(14) -0.0024(16)
C21 0.0187(17) 0.0243(19) 0.0208(17) -0.0030(14) -0.0010(13) -0.0060(15)
C73 0.029(2) 0.0229(19) 0.0239(18) -0.0076(15) -0.0037(14) -0.0015(16)
C75 0.0194(18) 0.026(2) 0.0246(18) -0.0044(15) 0.0003(13) -0.0025(15)
C9 0.0185(18) 0.027(2) 0.0252(18) -0.0113(15) -0.0007(13) 0.0014(15)
C70 0.0210(17) 0.0212(18) 0.0207(17) -0.0005(14) -0.0019(13) -0.0024(15)
C44 0.036(2) 0.0225(19) 0.0237(18) -0.0117(15) -0.0044(15) -0.0082(17)
C10 0.034(2) 0.029(2) 0.026(2) -0.0159(16) -0.0007(16) -0.0021(18)
C67 0.033(2) 0.026(2) 0.0206(18) -0.0044(15) -0.0090(15) 0.0000(17)
C14 0.0259(19) 0.027(2) 0.0241(18) -0.0097(15) -0.0009(14) -0.0092(16)
C20 0.0250(18) 0.031(2) 0.0143(16) -0.0003(14) -0.0030(13) -0.0076(16)
C65 0.040(2) 0.029(2) 0.0160(17) -0.0037(15) -0.0010(15) -0.0118(18)
C30 0.0222(18) 0.036(2) 0.0215(18) -0.0067(16) -0.0015(14) -0.0054(17)
C48 0.0187(18) 0.036(2) 0.0199(18) -0.0059(15) 0.0057(13) 0.0034(16)
C66 0.029(2) 0.028(2) 0.0213(18) -0.0056(15) 0.0001(14) -0.0105(17)
C61 0.037(2) 0.030(2) 0.029(2) -0.0057(17) -0.0041(17) -0.0064(19)
C74 0.028(2) 0.032(2) 0.0186(17) -0.0097(15) -0.0066(14) -0.0042(17)
C69 0.0237(18) 0.0260(19) 0.0164(17) 0.0000(14) -0.0010(13) -0.0046(15)
C22 0.031(2) 0.0232(19) 0.0204(17) -0.0012(14) 0.0004(14) -0.0110(16)
C39 0.0214(19) 0.0229(19) 0.0251(18) -0.0088(14) -0.0003(14) 0.0021(15)
C81 0.0135(16) 0.034(2) 0.0254(18) -0.0087(15) 0.0027(13) -0.0015(15)
C85 0.029(2) 0.022(2) 0.028(2) 0.0003(16) -0.0018(15) 0.0006(17)
C28 0.0233(18) 0.0200(18) 0.0221(17) -0.0056(14) -0.0006(13) -0.0043(15)
C23 0.0271(19) 0.0217(19) 0.0199(17) -0.0007(14) -0.0029(14) -0.0037(15)
C63 0.030(2) 0.026(2) 0.0200(18) -0.0016(14) -0.0033(14) -0.0049(16)
C1 0.0205(19) 0.034(2) 0.034(2) -0.0067(17) -0.0046(15) -0.0084(18)
C26 0.033(2) 0.025(2) 0.0164(17) -0.0053(14) 0.0008(14) -0.0031(17)
C15 0.0266(19) 0.028(2) 0.0211(18) -0.0076(15) 0.0025(14) -0.0072(17)
C17 0.0201(17) 0.030(2) 0.0148(16) -0.0019(14) 0.0013(12) -0.0017(15)
C29 0.0265(19) 0.033(2) 0.0159(17) -0.0065(15) 0.0004(13) -0.0098(17)
C78 0.0237(19) 0.024(2) 0.034(2) -0.0018(16) 0.0023(15) -0.0020(16)
C31 0.041(2) 0.027(2) 0.027(2) -0.0048(16) -0.0033(16) -0.0037(18)
C82 0.0157(17) 0.031(2) 0.0261(19) -0.0090(15) -0.0012(13) -0.0028(15)
C64 0.0219(18) 0.029(2) 0.0176(17) -0.0059(14) -0.0046(13) -0.0017(15)
C16 0.038(2) 0.029(2) 0.0230(19) -0.0028(15) -0.0048(16) -0.0100(18)
C27 0.0202(17) 0.0228(19) 0.0181(16) -0.0025(13) 0.0000(13) -0.0049(15)
C86 0.028(2) 0.047(3) 0.0149(17) 0.0026(16) -0.0101(14) -0.0101(19)
C52 0.0220(19) 0.025(2) 0.036(2) -0.0088(16) 0.0039(15) 0.0045(16)
C3 0.0242(19) 0.027(2) 0.034(2) -0.0061(16) 0.0005(15) -0.0144(17)
C43 0.031(2) 0.028(2) 0.0172(17) -0.0088(14) -0.0111(14) -0.0024(16)
C45 0.042(2) 0.021(2) 0.028(2) -0.0135(15) -0.0096(16) 0.0026(18)
C62 0.0264(19) 0.031(2) 0.0184(17) -0.0038(15) -0.0022(13) -0.0041(16)
C59 0.028(2) 0.028(2) 0.0201(18) 0.0037(15) -0.0025(14) -0.0073(16)
C58 0.031(2) 0.0175(18) 0.0200(17) 0.0031(14) -0.0026(14) -0.0023(15)
C49 0.0152(17) 0.032(2) 0.0270(19) -0.0037(16) 0.0063(13) -0.0024(15)
C7 0.0228(19) 0.028(2) 0.037(2) 0.0057(17) -0.0015(16) -0.0098(17)
C11 0.030(2) 0.038(2) 0.032(2) -0.0249(18) 0.0081(16) -0.0098(18)
C12 0.043(2) 0.036(2) 0.0121(16) -0.0114(15) 0.0008(15) -0.0136(19)
C50 0.0175(18) 0.034(2) 0.031(2) -0.0145(16) -0.0006(14) -0.0006(16)
C13 0.029(2) 0.032(2) 0.0213(18) -0.0082(15) -0.0075(14) -0.0084(17)
C5 0.0210(18) 0.031(2) 0.031(2) -0.0069(16) 0.0081(15) -0.0102(16)
C35 0.033(2) 0.032(2) 0.035(2) -0.0091(17) 0.0060(16) -0.0191(19)
C41 0.030(2) 0.042(3) 0.030(2) -0.0233(18) 0.0033(16) -0.0029(19)
C80 0.0188(18) 0.042(3) 0.034(2) -0.0232(18) 0.0065(15) -0.0045(17)
C90 0.029(2) 0.062(3) 0.0132(17) -0.0047(17) -0.0050(14) -0.006(2)
C51 0.0189(18) 0.034(2) 0.0266(19) -0.0015(16) -0.0023(14) 0.0071(16)
C19 0.0202(17) 0.0238(19) 0.0205(17) -0.0028(14) -0.0013(13) -0.0058(15)
C42 0.041(2) 0.031(2) 0.0130(16) -0.0107(14) -0.0026(14) -0.0113(18)
C25 0.0218(18) 0.029(2) 0.0176(17) -0.0016(14) -0.0007(13) -0.0004(16)
C55 0.031(2) 0.027(2) 0.0120(16) -0.0005(14) -0.0040(13) 0.0012(16)
C76 0.054(3) 0.028(2) 0.028(2) -0.0094(17) -0.0116(19) -0.005(2)
C4 0.0164(17) 0.036(2) 0.0239(18) -0.0007(15) -0.0017(13) -0.0080(16)
C47 0.034(2) 0.022(2) 0.0230(19) -0.0062(15) 0.0017(15) -0.0042(17)
C36 0.028(2) 0.029(2) 0.033(2) 0.0078(17) 0.0023(16) -0.0135(17)
C6 0.026(2) 0.044(2) 0.0223(19) 0.0014(17) 0.0027(14) -0.0177(19)
C79 0.0164(18) 0.027(2) 0.049(3) -0.0104(18) 0.0052(16) 0.0017(16)
C34 0.0209(19) 0.040(2) 0.029(2) -0.0004(17) -0.0011(14) -0.0110(18)
C87 0.024(2) 0.052(3) 0.0215(19) 0.0151(18) -0.0116(15) -0.0047(19)
C77 0.0215(19) 0.039(2) 0.039(2) -0.0213(19) 0.0058(16) -0.0075(18)
C89 0.027(2) 0.071(3) 0.0134(18) 0.0082(18) -0.0036(14) -0.018(2)
C88 0.038(2) 0.044(3) 0.031(2) 0.019(2) -0.0101(18) -0.015(2)
C38 0.028(2) 0.032(2) 0.040(2) -0.0107(18) 0.0157(17) -0.0095(18)
C37 0.037(2) 0.047(3) 0.0232(19) -0.0098(17) 0.0092(16) -0.024(2)
C83 0.0169(18) 0.036(2) 0.033(2) -0.0031(17) 0.0011(14) 0.0002(16)

loop_
_atom_type_symbol
_atom_type_description
_atom_type_scat_dispersion_real
_atom_type_scat_dispersion_imag
_atom_type_scat_source
C C 0.0181 0.0091 'International Tables Vol C Tables 4.2.6.8 and 6.1.1.4'
H H 0.0000 0.0000 'International Tables Vol C Tables 4.2.6.8 and 6.1.1.4'
Ag Ag 0.1306 4.2820 'International Tables Vol C Tables 4.2.6.8 and 6.1.1.4'
As As -0.9300 1.0051 'International Tables Vol C Tables 4.2.6.8 and 6.1.1.4'
F F 0.0727 0.0534 'International Tables Vol C Tables 4.2.6.8 and 6.1.1.4'
Mo Mo -0.0483 2.7339 'International Tables Vol C Tables 4.2.6.8 and 6.1.1.4'
N N 0.0311 0.0180 'International Tables Vol C Tables 4.2.6.8 and 6.1.1.4'
O O 0.0492 0.0322 'International Tables Vol C Tables 4.2.6.8 and 6.1.1.4'
P P 0.2955 0.4335 'International Tables Vol C Tables 4.2.6.8 and 6.1.1.4'

loop_
_exptl_crystal_face_index_h
_exptl_crystal_face_index_k
_exptl_crystal_face_index_l
_exptl_crystal_face_perp_dist
2 -11 -5 0.0713
0 -11 -12 0.0592
-3 10 3 0.0790
-5 0 -12 0.0679
-4 0 13 0.0522
-5 -10 4 0.0566
-3 -13 -5 0.0509
4 12 1 0.0716
5 5 -10 0.0571
2 -8 -14 0.0526
2 13 8 0.0781
5 2 -12 0.0532
7 6 1 0.0611
6 0 -6 0.0546
-6 0 6 0.0565
-5 -11 -8 0.0437
6 0 6 0.0697
6 5 11 0.0649
1 10 13 0.0735
4 2 15 0.0652
5 -4 9 0.0784
2 0 17 0.0566
2 -5 13 0.0683
-1 13 3 0.0746
-2 -1 -17 0.0486
-1 -3 16 0.0592
1 13 6 0.0732

loop_
_geom_angle_atom_site_label_1
_geom_angle_atom_site_label_2
_geom_angle_atom_site_label_3
_geom_angle
_geom_angle_site_symmetry_1
_geom_angle_site_symmetry_3
_geom_angle_publ_flag
As5 Ag2 Ag3 111.542(12) . . ?
As5 Ag2 As3 155.758(15) . . ?
As6 Ag2 Ag3 59.186(11) . . ?
As6 Ag2 As5 52.407(11) . . ?
As6 Ag2 As3 112.330(14) . . ?
As3 Ag2 Ag3 56.207(11) . . ?
N3 Ag2 Ag3 126.56(8) . . ?
N3 Ag2 As5 105.17(8) . . ?
N3 Ag2 As6 136.56(8) . . ?
N3 Ag2 As3 98.30(8) . . ?
N3 Ag2 N4 92.96(13) . . ?
N4 Ag2 Ag3 121.41(10) . . ?
N4 Ag2 As5 93.18(9) . . ?
N4 Ag2 As6 121.59(9) . . ?
N4 Ag2 As3 79.43(10) . . ?
As6 Ag3 Ag2 55.544(10) . . ?
As3 Ag3 Ag2 57.323(11) . . ?
As3 Ag3 As6 109.941(14) . . ?
As3 Ag3 As4 52.595(12) . . ?
As4 Ag3 Ag2 109.798(12) . . ?
As4 Ag3 As6 158.611(16) . . ?
N6 Ag3 Ag2 122.33(8) . . ?
N6 Ag3 As6 90.77(8) . . ?
N6 Ag3 As3 143.04(8) . . ?
N6 Ag3 As4 110.61(8) . . ?
N6 Ag3 N5 97.23(13) . . ?
N5 Ag3 Ag2 117.80(10) . . ?
N5 Ag3 As6 80.91(9) . . ?
N5 Ag3 As3 115.60(10) . . ?
N5 Ag3 As4 95.48(9) . . ?
As8 Ag1 Ag4 53.684(10) 1_454 1_454 ?
As2 Ag1 Ag4 112.398(12) . 1_454 ?
As2 Ag1 As8 166.080(15) . 1_454 ?
As1 Ag1 Ag4 59.563(11) . 1_454 ?
As1 Ag1 As8 113.234(15) . 1_454 ?
As1 Ag1 As2 52.861(12) . . ?
N2 Ag1 Ag4 126.93(8) . 1_454 ?
N2 Ag1 As8 83.92(8) . 1_454 ?
N2 Ag1 As2 107.35(8) . . ?
N2 Ag1 As1 144.14(8) . . ?
N2 Ag1 N1 96.08(12) . . ?
N1 Ag1 Ag4 110.82(10) . 1_454 ?
N1 Ag1 As8 88.09(9) . 1_454 ?
N1 Ag1 As2 98.54(9) . . ?
N1 Ag1 As1 114.93(9) . . ?
As8 Ag4 Ag1 58.858(11) . 1_656 ?
As8 Ag4 As1 111.800(14) . 1_656 ?
As8 Ag4 As7 52.465(12) . . ?
As1 Ag4 Ag1 52.955(10) 1_656 1_656 ?
As7 Ag4 Ag1 109.981(12) . 1_656 ?
As7 Ag4 As1 159.152(14) . 1_656 ?
N7 Ag4 Ag1 125.79(8) . 1_656 ?
N7 Ag4 As8 139.51(9) . . ?
N7 Ag4 As1 86.42(8) . 1_656 ?
N7 Ag4 As7 114.42(8) . . ?
N7 Ag4 N8 98.21(13) . . ?
N8 Ag4 Ag1 106.76(9) . 1_656 ?
N8 Ag4 As8 119.77(9) . . ?
N8 Ag4 As1 80.34(9) . 1_656 ?
N8 Ag4 As7 95.79(9) . . ?
As3 Mo4 Mo3 54.546(11) . . ?
As3 Mo4 As4 54.624(13) . . ?
As4 Mo4 Mo3 52.264(11) . . ?
C40 Mo4 Mo3 131.42(12) . . ?
C40 Mo4 As3 88.24(13) . . ?
C40 Mo4 As4 81.76(12) . . ?
C40 Mo4 C44 85.21(16) . . ?
C40 Mo4 C39 87.13(17) . . ?
C40 Mo4 C43 115.80(16) . . ?
C40 Mo4 C45 87.49(16) . . ?
C40 Mo4 C41 120.48(17) . . ?
C40 Mo4 C42 142.70(16) . . ?
C44 Mo4 Mo3 129.50(10) . . ?
C44 Mo4 As3 104.04(11) . . ?
C44 Mo4 As4 155.12(11) . . ?
C44 Mo4 C43 35.01(14) . . ?
C44 Mo4 C42 58.40(14) . . ?
C39 Mo4 Mo3 90.30(12) . . ?
C39 Mo4 As3 124.46(12) . . ?
C39 Mo4 As4 69.95(11) . . ?
C39 Mo4 C44 130.56(16) . . ?
C39 Mo4 C43 142.17(15) . . ?
C39 Mo4 C45 94.83(16) . . ?
C39 Mo4 C41 83.91(16) . . ?
C39 Mo4 C42 109.47(16) . . ?
C43 Mo4 Mo3 94.84(10) . . ?
C43 Mo4 As3 87.80(10) . . ?
C43 Mo4 As4 139.18(10) . . ?
C43 Mo4 C42 34.88(15) . . ?
C45 Mo4 Mo3 141.00(11) . . ?
C45 Mo4 As3 140.17(12) . . ?
C45 Mo4 As4 161.67(11) . . ?
C45 Mo4 C44 36.13(16) . . ?
C45 Mo4 C43 59.10(14) . . ?
C45 Mo4 C41 35.51(17) . . ?
C45 Mo4 C42 58.79(14) . . ?
C41 Mo4 Mo3 107.39(12) . . ?
C41 Mo4 As3 142.26(12) . . ?
C41 Mo4 As4 145.21(12) . . ?
C41 Mo4 C44 59.28(16) . . ?
C41 Mo4 C43 58.78(15) . . ?
C41 Mo4 C42 35.29(16) . . ?
C42 Mo4 Mo3 83.06(11) . . ?
C42 Mo4 As3 107.07(11) . . ?
C42 Mo4 As4 134.93(10) . . ?
As5 Mo6 Mo5 52.301(11) . . ?
As6 Mo6 Mo5 54.700(11) . . ?
As6 Mo6 As5 54.456(12) . . ?
C57 Mo6 Mo5 129.60(10) . . ?
C57 Mo6 As5 153.04(10) . . ?
C57 Mo6 As6 102.50(10) . . ?
C57 Mo6 C56 35.25(15) . . ?
C57 Mo6 C59 59.36(14) . . ?
C57 Mo6 C55 58.53(14) . . ?
C53 Mo6 Mo5 88.80(11) . . ?
C53 Mo6 As5 70.32(10) . . ?
C53 Mo6 As6 124.50(10) . . ?
C53 Mo6 C57 132.26(14) . . ?
C53 Mo6 C56 141.83(15) . . ?
C53 Mo6 C59 84.16(15) . . ?
C53 Mo6 C58 96.46(14) . . ?
C53 Mo6 C55 108.25(15) . . ?
C54 Mo6 Mo5 129.66(10) . . ?
C54 Mo6 As5 80.11(10) . . ?
C54 Mo6 As6 86.42(11) . . ?
C54 Mo6 C57 85.03(14) . . ?
C54 Mo6 C53 89.61(16) . . ?
C54 Mo6 C56 115.71(15) . . ?
C54 Mo6 C59 120.97(15) . . ?
C54 Mo6 C58 87.40(15) . . ?
C54 Mo6 C55 142.67(14) . . ?
C56 Mo6 Mo5 94.90(10) . . ?
C56 Mo6 As5 138.57(10) . . ?
C56 Mo6 As6 87.07(10) . . ?
C56 Mo6 C55 35.04(14) . . ?
C59 Mo6 Mo5 108.88(11) . . ?
C59 Mo6 As5 147.27(10) . . ?
C59 Mo6 As6 142.26(11) . . ?
C59 Mo6 C56 58.68(14) . . ?
C59 Mo6 C55 34.77(15) . . ?
C58 Mo6 Mo5 142.70(10) . . ?
C58 Mo6 As5 161.70(11) . . ?
C58 Mo6 As6 138.46(10) . . ?
C58 Mo6 C57 36.01(14) . . ?
C58 Mo6 C56 59.29(14) . . ?
C58 Mo6 C59 35.96(15) . . ?
C58 Mo6 C55 58.85(14) . . ?
C55 Mo6 Mo5 84.40(10) . . ?
C55 Mo6 As5 136.37(10) . . ?
C55 Mo6 As6 107.72(10) . . ?
As2 Mo2 Mo1 52.228(11) . . ?
As1 Mo2 Mo1 54.588(11) . . ?
As1 Mo2 As2 54.563(13) . . ?
C8 Mo2 Mo1 128.04(12) . . ?
C8 Mo2 As2 76.12(12) . . ?
C8 Mo2 As1 93.26(12) . . ?
C8 Mo2 C9 85.91(16) . . ?
C8 Mo2 C10 85.89(16) . . ?
C8 Mo2 C14 87.76(15) . . ?
C8 Mo2 C11 117.71(17) . . ?
C8 Mo2 C12 143.60(16) . . ?
C8 Mo2 C13 120.02(15) . . ?
C9 Mo2 Mo1 84.66(12) . . ?
C9 Mo2 As2 73.40(11) . . ?
C9 Mo2 As1 126.25(12) . . ?
C9 Mo2 C10 97.91(16) . . ?
C9 Mo2 C14 133.71(15) . . ?
C9 Mo2 C11 83.82(16) . . ?
C9 Mo2 C12 106.72(16) . . ?
C9 Mo2 C13 140.76(15) . . ?
C10 Mo2 Mo1 146.03(11) . . ?
C10 Mo2 As2 160.40(11) . . ?
C10 Mo2 As1 135.70(11) . . ?
C10 Mo2 C14 35.86(15) . . ?
C10 Mo2 C11 35.98(16) . . ?
C10 Mo2 C12 59.00(15) . . ?
C10 Mo2 C13 59.15(15) . . ?
C14 Mo2 Mo1 132.53(10) . . ?
C14 Mo2 As2 147.90(10) . . ?
C14 Mo2 As1 99.85(10) . . ?
C14 Mo2 C12 58.58(14) . . ?
C14 Mo2 C13 35.18(14) . . ?
C11 Mo2 Mo1 111.83(12) . . ?
C11 Mo2 As2 152.71(11) . . ?
C11 Mo2 As1 139.59(12) . . ?
C11 Mo2 C14 59.30(14) . . ?
C11 Mo2 C12 34.97(17) . . ?
C11 Mo2 C13 58.67(15) . . ?
C12 Mo2 Mo1 87.69(11) . . ?
C12 Mo2 As2 139.92(11) . . ?
C12 Mo2 As1 105.02(12) . . ?
C12 Mo2 C13 35.03(15) . . ?
C13 Mo2 Mo1 98.12(10) . . ?
C13 Mo2 As2 137.54(11) . . ?
C13 Mo2 As1 84.09(11) . . ?
As3 Mo3 Mo4 52.583(11) . . ?
As4 Mo3 Mo4 55.539(12) . . ?
As4 Mo3 As3 55.148(13) . . ?
C32 Mo3 Mo4 128.30(11) . . ?
C32 Mo3 As3 77.01(12) . . ?
C32 Mo3 As4 88.50(11) . . ?
C32 Mo3 C33 88.93(17) . . ?
C32 Mo3 C35 83.49(17) . . ?
C32 Mo3 C36 87.54(17) . . ?
C32 Mo3 C34 114.01(17) . . ?
C32 Mo3 C38 141.65(17) . . ?
C32 Mo3 C37 121.42(17) . . ?
C33 Mo3 Mo4 88.54(11) . . ?
C33 Mo3 As3 75.05(11) . . ?
C33 Mo3 As4 129.35(11) . . ?
C33 Mo3 C35 128.85(16) . . ?
C33 Mo3 C36 93.56(15) . . ?
C33 Mo3 C34 141.55(15) . . ?
C33 Mo3 C38 109.16(17) . . ?
C33 Mo3 C37 83.41(16) . . ?
C35 Mo3 Mo4 134.11(12) . . ?
C35 Mo3 As3 149.03(11) . . ?
C35 Mo3 As4 101.02(11) . . ?
C35 Mo3 C34 35.60(17) . . ?
C35 Mo3 C38 58.66(16) . . ?
C35 Mo3 C37 59.24(16) . . ?
C36 Mo3 Mo4 144.15(12) . . ?
C36 Mo3 As3 160.80(11) . . ?
C36 Mo3 As4 136.81(11) . . ?
C36 Mo3 C35 35.82(16) . . ?
C36 Mo3 C34 59.18(15) . . ?
C36 Mo3 C38 58.68(16) . . ?
C36 Mo3 C37 35.75(17) . . ?
C34 Mo3 Mo4 98.90(11) . . ?
C34 Mo3 As3 137.92(10) . . ?
C34 Mo3 As4 83.74(10) . . ?
C34 Mo3 C38 34.85(16) . . ?
C38 Mo3 Mo4 86.86(11) . . ?
C38 Mo3 As3 139.42(11) . . ?
C38 Mo3 As4 103.58(12) . . ?
C37 Mo3 Mo4 109.52(13) . . ?
C37 Mo3 As3 151.62(11) . . ?
C37 Mo3 As4 138.13(13) . . ?
C37 Mo3 C34 58.49(15) . . ?
C37 Mo3 C38 34.74(17) . . ?
As5 Mo5 Mo6 55.731(11) . . ?
As5 Mo5 As6 55.037(13) . . ?
As6 Mo5 Mo6 52.750(11) . . ?
C46 Mo5 Mo6 86.66(11) . . ?
C46 Mo5 As5 129.01(11) . . ?
C46 Mo5 As6 75.32(11) . . ?
C46 Mo5 C48 82.69(15) . . ?
C46 Mo5 C52 94.56(16) . . ?
C46 Mo5 C49 107.40(14) . . ?
C46 Mo5 C50 140.36(15) . . ?
C46 Mo5 C51 130.39(16) . . ?
C48 Mo5 Mo6 109.87(11) . . ?
C48 Mo5 As5 138.31(11) . . ?
C48 Mo5 As6 152.20(10) . . ?
C48 Mo5 C49 35.07(16) . . ?
C48 Mo5 C50 58.44(14) . . ?
C52 Mo5 Mo6 144.58(11) . . ?
C52 Mo5 As5 136.28(11) . . ?
C52 Mo5 As6 160.60(12) . . ?
C52 Mo5 C48 35.92(15) . . ?
C52 Mo5 C49 59.25(15) . . ?
C52 Mo5 C50 59.23(15) . . ?
C52 Mo5 C51 36.04(16) . . ?
C49 Mo5 Mo6 86.57(10) . . ?
C49 Mo5 As5 103.53(11) . . ?
C49 Mo5 As6 139.29(11) . . ?
C50 Mo5 Mo6 98.70(11) . . ?
C50 Mo5 As5 83.64(10) . . ?
C50 Mo5 As6 137.70(10) . . ?
C50 Mo5 C49 34.89(14) . . ?
C51 Mo5 Mo6 133.49(12) . . ?
C51 Mo5 As5 100.25(11) . . ?
C51 Mo5 As6 148.38(10) . . ?
C51 Mo5 C48 59.29(14) . . ?
C51 Mo5 C49 58.77(14) . . ?
C51 Mo5 C50 35.26(16) . . ?
C47 Mo5 Mo6 129.73(12) . . ?
C47 Mo5 As5 91.32(12) . . ?
C47 Mo5 As6 77.68(12) . . ?
C47 Mo5 C46 88.62(16) . . ?
C47 Mo5 C48 119.06(16) . . ?
C47 Mo5 C52 85.68(16) . . ?
C47 Mo5 C49 141.81(16) . . ?
C47 Mo5 C50 115.62(16) . . ?
C47 Mo5 C51 84.26(17) . . ?
As8 Mo8 Mo7 54.808(11) . . ?
As8 Mo8 As7 54.756(12) . . ?
As7 Mo8 Mo7 52.701(11) . . ?
C84 Mo8 Mo7 90.06(11) . . ?
C84 Mo8 As8 124.67(10) . . ?
C84 Mo8 As7 70.07(10) . . ?
C84 Mo8 C86 143.60(15) . . ?
C84 Mo8 C90 110.98(16) . . ?
C84 Mo8 C87 130.23(16) . . ?
C84 Mo8 C89 85.05(16) . . ?
C84 Mo8 C88 94.58(16) . . ?
C85 Mo8 Mo7 128.86(11) . . ?
C85 Mo8 As8 84.72(12) . . ?
C85 Mo8 As7 79.55(11) . . ?
C85 Mo8 C84 89.59(18) . . ?
C85 Mo8 C86 113.68(17) . . ?
C85 Mo8 C90 143.72(17) . . ?
C85 Mo8 C87 84.96(18) . . ?
C85 Mo8 C89 125.23(18) . . ?
C85 Mo8 C88 90.94(19) . . ?
C86 Mo8 Mo7 95.46(11) . . ?
C86 Mo8 As8 86.64(10) . . ?
C86 Mo8 As7 138.88(11) . . ?
C86 Mo8 C90 35.26(15) . . ?
C90 Mo8 Mo7 82.28(12) . . ?
C90 Mo8 As8 105.18(12) . . ?
C90 Mo8 As7 134.81(12) . . ?
C87 Mo8 Mo7 130.35(14) . . ?
C87 Mo8 As8 104.05(11) . . ?
C87 Mo8 As7 154.56(11) . . ?
C87 Mo8 C86 35.09(18) . . ?
C87 Mo8 C90 58.85(17) . . ?
C87 Mo8 C89 59.60(15) . . ?
C89 Mo8 Mo7 105.66(14) . . ?
C89 Mo8 As8 140.14(14) . . ?
C89 Mo8 As7 145.40(11) . . ?
C89 Mo8 C86 58.79(15) . . ?
C89 Mo8 C90 35.00(19) . . ?
C88 Mo8 Mo7 140.00(15) . . ?
C88 Mo8 As8 140.37(12) . . ?
C88 Mo8 As7 161.78(14) . . ?
C88 Mo8 C86 59.26(17) . . ?
C88 Mo8 C90 58.99(19) . . ?
C88 Mo8 C87 36.35(16) . . ?
C88 Mo8 C89 35.8(2) . . ?
As2 Mo1 Mo2 55.526(12) . . ?
As2 Mo1 As1 54.999(13) . . ?
As1 Mo1 Mo2 52.349(11) . . ?
C2 Mo1 Mo2 84.55(12) . . ?
C2 Mo1 As2 127.14(10) . . ?
C2 Mo1 As1 73.76(10) . . ?
C2 Mo1 C3 132.97(15) . . ?
C2 Mo1 C7 96.94(15) . . ?
C2 Mo1 C5 106.08(15) . . ?
C2 Mo1 C4 140.06(14) . . ?
C2 Mo1 C6 83.00(15) . . ?
C1 Mo1 Mo2 128.86(12) . . ?
C1 Mo1 As2 91.64(12) . . ?
C1 Mo1 As1 77.08(12) . . ?
C1 Mo1 C2 88.63(17) . . ?
C1 Mo1 C3 85.53(16) . . ?
C1 Mo1 C7 85.41(17) . . ?
C1 Mo1 C5 142.23(16) . . ?
C1 Mo1 C4 117.73(16) . . ?
C1 Mo1 C6 117.43(17) . . ?
C3 Mo1 Mo2 133.11(11) . . ?
C3 Mo1 As2 99.68(10) . . ?
C3 Mo1 As1 148.08(11) . . ?
C3 Mo1 C5 58.81(15) . . ?
C3 Mo1 C4 35.43(15) . . ?
C3 Mo1 C6 59.34(15) . . ?
C7 Mo1 Mo2 145.71(12) . . ?
C7 Mo1 As2 135.78(11) . . ?
C7 Mo1 As1 160.22(11) . . ?
C7 Mo1 C3 36.10(15) . . ?
C7 Mo1 C5 58.80(15) . . ?
C7 Mo1 C4 59.24(14) . . ?
C7 Mo1 C6 35.42(17) . . ?
C5 Mo1 Mo2 87.74(11) . . ?
C5 Mo1 As2 105.34(10) . . ?
C5 Mo1 As1 140.09(11) . . ?
C4 Mo1 Mo2 98.42(11) . . ?
C4 Mo1 As2 84.15(9) . . ?
C4 Mo1 As1 137.93(9) . . ?
C4 Mo1 C5 35.03(15) . . ?
C6 Mo1 Mo2 111.89(12) . . ?
C6 Mo1 As2 140.05(11) . . ?
C6 Mo1 As1 152.53(11) . . ?
C6 Mo1 C5 35.19(15) . . ?
C6 Mo1 C4 58.79(13) . . ?
As8 Mo7 Mo8 52.817(11) . . ?
As7 Mo7 Mo8 55.760(11) . . ?
As7 Mo7 As8 55.189(13) . . ?
C81 Mo7 Mo8 83.77(10) . . ?
C81 Mo7 As8 136.44(10) . . ?
C81 Mo7 As7 106.10(11) . . ?
C78 Mo7 Mo8 129.16(12) . . ?
C78 Mo7 As8 79.24(12) . . ?
C78 Mo7 As7 85.04(13) . . ?
C78 Mo7 C81 142.76(15) . . ?
C78 Mo7 C82 114.69(16) . . ?
C78 Mo7 C80 122.06(17) . . ?
C78 Mo7 C79 88.28(16) . . ?
C78 Mo7 C77 89.28(19) . . ?
C78 Mo7 C83 84.39(16) . . ?
C82 Mo7 Mo8 94.74(10) . . ?
C82 Mo7 As8 137.83(11) . . ?
C82 Mo7 As7 85.31(10) . . ?
C82 Mo7 C81 34.98(13) . . ?
C80 Mo7 Mo8 108.51(12) . . ?
C80 Mo7 As8 148.45(11) . . ?
C80 Mo7 As7 140.84(11) . . ?
C80 Mo7 C81 35.11(16) . . ?
C80 Mo7 C82 58.70(14) . . ?
C79 Mo7 Mo8 142.20(11) . . ?
C79 Mo7 As8 162.12(11) . . ?
C79 Mo7 As7 136.93(12) . . ?
C79 Mo7 C81 59.06(15) . . ?
C79 Mo7 C82 59.35(15) . . ?
C79 Mo7 C80 35.75(17) . . ?
C79 Mo7 C83 36.23(17) . . ?
C77 Mo7 Mo8 91.49(14) . . ?
C77 Mo7 As8 72.98(12) . . ?
C77 Mo7 As7 128.03(12) . . ?
C77 Mo7 C81 109.04(16) . . ?
C77 Mo7 C82 141.78(15) . . ?
C77 Mo7 C80 83.57(16) . . ?
C77 Mo7 C79 94.29(17) . . ?
C77 Mo7 C83 130.08(18) . . ?
C83 Mo7 Mo8 129.60(11) . . ?
C83 Mo7 As8 151.68(11) . . ?
C83 Mo7 As7 100.71(12) . . ?
C83 Mo7 C81 58.86(14) . . ?
C83 Mo7 C82 35.39(15) . . ?
C83 Mo7 C80 59.50(15) . . ?
Mo6 As5 Ag2 110.512(15) . . ?
Mo5 As5 Ag2 114.499(17) . . ?
Mo5 As5 Mo6 71.969(12) . . ?
As6 As5 Ag2 63.315(13) . . ?
As6 As5 Mo6 60.506(13) . . ?
As6 As5 Mo5 64.007(14) . . ?
Ag2 As6 Ag3 65.269(11) . . ?
Mo6 As6 Ag2 114.648(17) . . ?
Mo6 As6 Ag3 138.950(18) . . ?
Mo6 As6 Mo5 72.550(13) . . ?
Mo5 As6 Ag2 112.892(15) . . ?
Mo5 As6 Ag3 147.885(18) . . ?
As5 As6 Ag2 64.278(13) . . ?
As5 As6 Ag3 129.474(17) . . ?
As5 As6 Mo6 65.038(14) . . ?
As5 As6 Mo5 60.956(14) . . ?
Ag3 As3 Ag2 66.469(12) . . ?
Mo4 As3 Ag2 147.932(18) . . ?
Mo4 As3 Ag3 116.562(16) . . ?
Mo4 As3 Mo3 72.870(13) . . ?
Mo3 As3 Ag2 138.171(18) . . ?
Mo3 As3 Ag3 110.534(16) . . ?
As4 As3 Ag2 130.382(19) . . ?
As4 As3 Ag3 64.098(14) . . ?
As4 As3 Mo4 64.967(15) . . ?
As4 As3 Mo3 61.007(13) . . ?
Mo4 As4 Ag3 112.371(16) . . ?
Mo3 As4 Ag3 112.044(16) . . ?
Mo3 As4 Mo4 72.196(13) . . ?
As3 As4 Ag3 63.307(14) . . ?
As3 As4 Mo4 60.409(14) . . ?
As3 As4 Mo3 63.845(14) . . ?
Ag4 As8 Ag1 67.456(12) . 1_656 ?
Mo8 As8 Ag1 130.026(17) . 1_656 ?
Mo8 As8 Ag4 118.354(18) . . ?
Mo8 As8 Mo7 72.374(13) . . ?
Mo7 As8 Ag1 155.758(18) . 1_656 ?
Mo7 As8 Ag4 113.207(16) . . ?
As7 As8 Ag1 132.019(19) . 1_656 ?
As7 As8 Ag4 66.713(14) . . ?
As7 As8 Mo8 64.926(14) . . ?
As7 As8 Mo7 61.188(14) . . ?
Mo2 As2 Ag1 109.498(16) . . ?
Mo1 As2 Ag1 110.502(16) . . ?
Mo1 As2 Mo2 72.246(13) . . ?
As1 As2 Ag1 60.498(13) . . ?
As1 As2 Mo2 60.229(14) . . ?
As1 As2 Mo1 63.938(14) . . ?
Ag1 As1 Ag4 67.481(12) . 1_454 ?
Ag1 As1 Mo1 112.978(17) . . ?
Mo2 As1 Ag1 118.144(16) . . ?
Mo2 As1 Ag4 144.046(19) . 1_454 ?
Mo2 As1 Mo1 73.063(13) . . ?
Mo1 As1 Ag4 140.535(18) . 1_454 ?
As2 As1 Ag1 66.641(14) . . ?
As2 As1 Ag4 134.079(18) . 1_454 ?
As2 As1 Mo2 65.208(15) . . ?
As2 As1 Mo1 61.063(14) . . ?
Mo8 As7 Ag4 110.142(15) . . ?
Mo7 As7 Ag4 110.583(16) . . ?
Mo7 As7 Mo8 71.540(13) . . ?
As8 As7 Ag4 60.822(13) . . ?
As8 As7 Mo8 60.318(13) . . ?
As8 As7 Mo7 63.623(15) . . ?
F15 P3 F17 88.82(15) . . ?
F15 P3 F13 178.74(17) . . ?
F17 P3 F13 89.93(16) . . ?
F18 P3 F15 90.57(16) . . ?
F18 P3 F17 179.37(18) . . ?
F18 P3 F16 89.96(18) . . ?
F18 P3 F14 90.98(18) . . ?
F18 P3 F13 90.68(17) . . ?
F16 P3 F15 90.44(16) . . ?
F16 P3 F17 89.92(18) . . ?
F16 P3 F13 89.40(16) . . ?
F14 P3 F15 91.06(16) . . ?
F14 P3 F17 89.16(18) . . ?
F14 P3 F16 178.2(2) . . ?
F14 P3 F13 89.08(17) . . ?
F20 P4 F23 90.51(15) . . ?
F20 P4 F24 89.40(15) . . ?
F23 P4 F24 178.7(2) . . ?
F22 P4 F20 179.42(17) . . ?
F22 P4 F23 90.03(15) . . ?
F22 P4 F24 90.06(15) . . ?
F21 P4 F20 90.37(18) . . ?
F21 P4 F23 89.5(2) . . ?
F21 P4 F22 89.83(18) . . ?
F21 P4 F24 89.2(2) . . ?
F19 P4 F20 89.68(18) . . ?
F19 P4 F23 90.3(2) . . ?
F19 P4 F22 90.12(19) . . ?
F19 P4 F24 91.0(2) . . ?
F19 P4 F21 179.8(2) . . ?
F7 P2 F12 88.79(16) . . ?
F7 P2 F8 90.39(16) . . ?
F12 P2 F8 88.57(19) . . ?
F9 P2 F7 178.3(2) . . ?
F9 P2 F12 89.9(2) . . ?
F9 P2 F8 90.67(18) . . ?
F9 P2 F10 89.15(18) . . ?
F10 P2 F7 89.75(17) . . ?
F10 P2 F12 90.15(18) . . ?
F10 P2 F8 178.7(2) . . ?
F11 P2 F7 90.12(19) . . ?
F11 P2 F12 178.74(18) . . ?
F11 P2 F8 90.8(2) . . ?
F11 P2 F9 91.2(2) . . ?
F11 P2 F10 90.5(2) . . ?
F5 P1 F2 89.93(17) . . ?
F4 P1 F2 179.4(2) . . ?
F4 P1 F5 89.60(17) . . ?
F4 P1 F1 90.09(19) . . ?
F4 P1 F6 90.16(17) . . ?
F4 P1 F3 89.7(2) . . ?
F1 P1 F2 90.32(17) . . ?
F1 P1 F5 89.95(19) . . ?
F1 P1 F6 90.3(2) . . ?
F1 P1 F3 179.4(2) . . ?
F6 P1 F2 90.31(17) . . ?
F6 P1 F5 179.69(19) . . ?
F6 P1 F3 90.33(19) . . ?
F3 P1 F2 89.87(18) . . ?
F3 P1 F5 89.46(17) . . ?
C66 N6 Ag3 118.6(3) . . ?
C66 N6 C62 116.3(3) . . ?
C62 N6 Ag3 125.1(2) . . ?
C29 N3 Ag2 122.6(2) . . ?
C29 N3 C25 117.1(3) . . ?
C25 N3 Ag2 119.6(3) . . ?
C21 N2 Ag1 119.5(3) . . ?
C17 N2 Ag1 123.4(2) . . ?
C17 N2 C21 117.1(3) . . ?
C70 N7 Ag4 120.0(2) . . ?
C70 N7 C74 117.0(3) . . ?
C74 N7 Ag4 122.9(2) . . ?
C15 N1 Ag1 157.8(3) . . ?
Mo6 C57 H57 120.1 . . ?
C56 C57 Mo6 74.5(2) . . ?
C56 C57 H57 125.7 . . ?
C56 C57 C58 108.6(4) . . ?
C58 C57 Mo6 71.4(2) . . ?
C58 C57 H57 125.7 . . ?
C60 N5 Ag3 158.4(3) . . ?
O5 C32 Mo3 178.5(4) . . ?
C72 C71 H71 120.2 . . ?
C72 C71 C70 119.7(4) . . ?
C70 C71 H71 120.2 . . ?
C71 C72 C73 116.9(3) . . ?
C71 C72 C69 120.7(3) . . ?
C73 C72 C69 122.3(4) . . ?
O11 C53 Mo6 175.0(3) . . ?
O6 C33 Mo3 175.9(3) . . ?
C75 N8 Ag4 158.6(3) . . ?
O2 C2 Mo1 177.5(3) . . ?
O3 C8 Mo2 175.0(4) . . ?
N5 C60 C61 179.1(5) . . ?
O12 C54 Mo6 175.7(3) . . ?
C17 C18 H18 120.3 . . ?
C17 C18 C19 119.4(4) . . ?
C19 C18 H18 120.3 . . ?
Mo6 C56 H56 122.4 . . ?
C57 C56 Mo6 70.2(2) . . ?
C57 C56 H56 126.4 . . ?
C57 C56 C55 107.3(4) . . ?
C55 C56 Mo6 72.7(2) . . ?
C55 C56 H56 126.4 . . ?
O8 C40 Mo4 173.5(4) . . ?
O9 C46 Mo5 176.9(3) . . ?
C30 N4 Ag2 159.1(3) . . ?
H68A C68 H68B 107.8 . . ?
C67 C68 H68A 109.0 . . ?
C67 C68 H68B 109.0 . . ?
C67 C68 C69 113.0(3) . . ?
C69 C68 H68A 109.0 . . ?
C69 C68 H68B 109.0 . . ?
O15 C84 Mo8 175.5(3) . . ?
H24A C24 H24B 107.4 . . ?
C23 C24 H24A 108.2 . . ?
C23 C24 H24B 108.2 . . ?
C27 C24 H24A 108.2 . . ?
C27 C24 H24B 108.2 . . ?
C27 C24 C23 116.3(3) . . ?
N2 C21 H21 118.6 . . ?
N2 C21 C20 122.7(4) . . ?
C20 C21 H21 118.6 . . ?
C72 C73 H73 120.1 . . ?
C74 C73 C72 119.8(4) . . ?
C74 C73 H73 120.1 . . ?
N8 C75 C76 179.3(5) . . ?
O4 C9 Mo2 175.1(4) . . ?
N7 C70 C71 123.4(4) . . ?
N7 C70 H70 118.3 . . ?
C71 C70 H70 118.3 . . ?
Mo4 C44 H44 120.4 . . ?
C43 C44 Mo4 74.4(2) . . ?
C43 C44 H44 125.9 . . ?
C43 C44 C45 108.1(4) . . ?
C45 C44 Mo4 71.0(2) . . ?
C45 C44 H44 125.9 . . ?
Mo2 C10 H10 119.7 . . ?
C14 C10 Mo2 73.1(2) . . ?
C14 C10 H10 126.3 . . ?
C14 C10 C11 107.4(4) . . ?
C11 C10 Mo2 72.8(2) . . ?
C11 C10 H10 126.3 . . ?
C68 C67 H67A 108.3 . . ?
C68 C67 H67B 108.3 . . ?
H67A C67 H67B 107.4 . . ?
C64 C67 C68 115.7(3) . . ?
C64 C67 H67A 108.3 . . ?
C64 C67 H67B 108.3 . . ?
Mo2 C14 H14 120.5 . . ?
C10 C14 Mo2 71.1(2) . . ?
C10 C14 H14 125.8 . . ?
C13 C14 Mo2 74.4(2) . . ?
C13 C14 C10 108.4(4) . . ?
C13 C14 H14 125.8 . . ?
C21 C20 H20 119.8 . . ?
C21 C20 C19 120.3(3) . . ?
C19 C20 H20 119.8 . . ?
C66 C65 H65 120.0 . . ?
C66 C65 C64 119.9(3) . . ?
C64 C65 H65 120.0 . . ?
N4 C30 C31 179.2(5) . . ?
Mo5 C48 H48 120.2 . . ?
C52 C48 Mo5 71.3(2) . . ?
C52 C48 H48 125.5 . . ?
C49 C48 Mo5 74.7(2) . . ?
C49 C48 H48 125.5 . . ?
C49 C48 C52 109.0(4) . . ?
N6 C66 C65 123.8(4) . . ?
N6 C66 H66 118.1 . . ?
C65 C66 H66 118.1 . . ?
C60 C61 H61A 109.5 . . ?
C60 C61 H61B 109.5 . . ?
C60 C61 H61C 109.5 . . ?
H61A C61 H61B 109.5 . . ?
H61A C61 H61C 109.5 . . ?
H61B C61 H61C 109.5 . . ?
N7 C74 C73 123.2(4) . . ?
N7 C74 H74 118.4 . . ?
C73 C74 H74 118.4 . . ?
C72 C69 C68 111.3(3) . . ?
C72 C69 H69A 109.4 . . ?
C72 C69 H69B 109.4 . . ?
C68 C69 H69A 109.4 . . ?
C68 C69 H69B 109.4 . . ?
H69A C69 H69B 108.0 . . ?
H22A C22 H22B 108.0 . . ?
C23 C22 H22A 109.4 . . ?
C23 C22 H22B 109.4 . . ?
C19 C22 H22A 109.4 . . ?
C19 C22 H22B 109.4 . . ?
C19 C22 C23 111.4(3) . . ?
O7 C39 Mo4 174.6(4) . . ?
Mo7 C81 H81 123.2 . . ?
C82 C81 Mo7 71.5(2) . . ?
C82 C81 H81 126.1 . . ?
C82 C81 C80 107.8(4) . . ?
C80 C81 Mo7 70.9(2) . . ?
C80 C81 H81 126.1 . . ?
O16 C85 Mo8 176.2(4) . . ?
C29 C28 H28 119.9 . . ?
C29 C28 C27 120.2(4) . . ?
C27 C28 H28 119.9 . . ?
C24 C23 C22 114.0(3) . . ?
C24 C23 H23A 108.8 . . ?
C24 C23 H23B 108.8 . . ?
C22 C23 H23A 108.8 . . ?
C22 C23 H23B 108.8 . . ?
H23A C23 H23B 107.7 . . ?
C64 C63 H63 119.8 . . ?
C62 C63 H63 119.8 . . ?
C62 C63 C64 120.4(4) . . ?
O1 C1 Mo1 178.5(4) . . ?
C27 C26 H26 119.9 . . ?
C27 C26 C25 120.2(4) . . ?
C25 C26 H26 119.9 . . ?
N1 C15 C16 179.4(5) . . ?
N2 C17 C18 123.5(3) . . ?
N2 C17 H17 118.2 . . ?
C18 C17 H17 118.2 . . ?
N3 C29 C28 123.1(4) . . ?
N3 C29 H29 118.4 . . ?
C28 C29 H29 118.4 . . ?
O14 C78 Mo7 178.2(4) . . ?
C30 C31 H31A 109.5 . . ?
C30 C31 H31B 109.5 . . ?
C30 C31 H31C 109.5 . . ?
H31A C31 H31B 109.5 . . ?
H31A C31 H31C 109.5 . . ?
H31B C31 H31C 109.5 . . ?
Mo7 C82 H82 121.8 . . ?
C81 C82 Mo7 73.5(2) . . ?
C81 C82 H82 125.8 . . ?
C83 C82 Mo7 70.6(2) . . ?
C83 C82 C81 108.4(4) . . ?
C83 C82 H82 125.8 . . ?
C65 C64 C67 122.7(3) . . ?
C63 C64 C67 120.8(4) . . ?
C63 C64 C65 116.5(4) . . ?
C15 C16 H16A 109.5 . . ?
C15 C16 H16B 109.5 . . ?
C15 C16 H16C 109.5 . . ?
H16A C16 H16B 109.5 . . ?
H16A C16 H16C 109.5 . . ?
H16B C16 H16C 109.5 . . ?
C28 C27 C24 119.0(4) . . ?
C26 C27 C24 124.2(3) . . ?
C26 C27 C28 116.7(3) . . ?
Mo8 C86 H86 123.1 . . ?
C90 C86 Mo8 72.4(2) . . ?
C90 C86 H86 126.2 . . ?
C87 C86 Mo8 70.0(2) . . ?
C87 C86 H86 126.2 . . ?
C87 C86 C90 107.7(4) . . ?
Mo5 C52 H52 120.1 . . ?
C48 C52 Mo5 72.7(2) . . ?
C48 C52 H52 126.5 . . ?
C48 C52 C51 106.9(4) . . ?
C51 C52 Mo5 72.5(2) . . ?
C51 C52 H52 126.5 . . ?
Mo1 C3 H3 120.1 . . ?
C7 C3 Mo1 71.6(2) . . ?
C7 C3 H3 126.1 . . ?
C4 C3 Mo1 74.1(2) . . ?
C4 C3 H3 126.1 . . ?
C4 C3 C7 107.8(4) . . ?
Mo4 C43 H43 122.4 . . ?
C44 C43 Mo4 70.6(2) . . ?
C44 C43 H43 126.1 . . ?
C44 C43 C42 107.9(4) . . ?
C42 C43 Mo4 72.6(2) . . ?
C42 C43 H43 126.1 . . ?
Mo4 C45 H45 120.1 . . ?
C44 C45 Mo4 72.8(2) . . ?
C44 C45 H45 126.2 . . ?
C41 C45 Mo4 72.8(2) . . ?
C41 C45 C44 107.7(4) . . ?
C41 C45 H45 126.2 . . ?
N6 C62 C63 123.1(3) . . ?
N6 C62 H62 118.5 . . ?
C63 C62 H62 118.5 . . ?
Mo6 C59 H59 120.7 . . ?
C58 C59 Mo6 70.7(2) . . ?
C58 C59 H59 125.9 . . ?
C55 C59 Mo6 74.4(2) . . ?
C55 C59 H59 125.9 . . ?
C55 C59 C58 108.2(4) . . ?
Mo6 C58 H58 119.7 . . ?
C57 C58 Mo6 72.6(2) . . ?
C57 C58 C59 107.4(4) . . ?
C57 C58 H58 126.3 . . ?
C59 C58 Mo6 73.3(2) . . ?
C59 C58 H58 126.3 . . ?
Mo5 C49 H49 123.3 . . ?
C48 C49 Mo5 70.2(2) . . ?
C48 C49 H49 126.4 . . ?
C48 C49 C50 107.3(4) . . ?
C50 C49 Mo5 71.8(2) . . ?
C50 C49 H49 126.4 . . ?
Mo1 C7 H7 120.4 . . ?
C3 C7 Mo1 72.3(2) . . ?
C3 C7 H7 126.0 . . ?
C6 C7 Mo1 73.0(2) . . ?
C6 C7 C3 107.9(4) . . ?
C6 C7 H7 126.0 . . ?
Mo2 C11 H11 120.4 . . ?
C10 C11 Mo2 71.2(2) . . ?
C10 C11 H11 125.9 . . ?
C12 C11 Mo2 74.3(2) . . ?
C12 C11 C10 108.3(4) . . ?
C12 C11 H11 125.9 . . ?
Mo2 C12 H12 122.4 . . ?
C11 C12 Mo2 70.7(2) . . ?
C11 C12 H12 125.8 . . ?
C11 C12 C13 108.5(4) . . ?
C13 C12 Mo2 72.8(2) . . ?
C13 C12 H12 125.8 . . ?
Mo5 C50 H50 121.9 . . ?
C49 C50 Mo5 73.3(2) . . ?
C49 C50 H50 125.7 . . ?
C51 C50 Mo5 70.8(2) . . ?
C51 C50 C49 108.6(4) . . ?
C51 C50 H50 125.7 . . ?
Mo2 C13 H13 122.8 . . ?
C14 C13 Mo2 70.5(2) . . ?
C14 C13 C12 107.4(4) . . ?
C14 C13 H13 126.3 . . ?
C12 C13 Mo2 72.1(2) . . ?
C12 C13 H13 126.3 . . ?
Mo1 C5 H5 122.7 . . ?
C4 C5 Mo1 72.2(2) . . ?
C4 C5 H5 126.0 . . ?
C6 C5 Mo1 70.7(2) . . ?
C6 C5 H5 126.0 . . ?
C6 C5 C4 108.0(4) . . ?
Mo3 C35 H35 119.8 . . ?
C36 C35 Mo3 71.8(2) . . ?
C36 C35 H35 126.0 . . ?
C36 C35 C34 108.0(4) . . ?
C34 C35 Mo3 74.3(2) . . ?
C34 C35 H35 126.0 . . ?
Mo4 C41 H41 119.7 . . ?
C45 C41 Mo4 71.7(2) . . ?
C45 C41 H41 125.8 . . ?
C45 C41 C42 108.4(4) . . ?
C42 C41 Mo4 74.6(2) . . ?
C42 C41 H41 125.8 . . ?
Mo7 C80 H80 120.9 . . ?
C81 C80 Mo7 74.0(2) . . ?
C81 C80 H80 125.8 . . ?
C81 C80 C79 108.4(4) . . ?
C79 C80 Mo7 70.9(2) . . ?
C79 C80 H80 125.8 . . ?
Mo8 C90 H90 122.7 . . ?
C86 C90 Mo8 72.4(2) . . ?
C86 C90 H90 126.0 . . ?
C89 C90 Mo8 70.6(3) . . ?
C89 C90 C86 108.0(5) . . ?
C89 C90 H90 126.0 . . ?
Mo5 C51 H51 120.4 . . ?
C52 C51 Mo5 71.4(2) . . ?
C52 C51 H51 125.9 . . ?
C50 C51 Mo5 74.0(2) . . ?
C50 C51 C52 108.1(4) . . ?
C50 C51 H51 125.9 . . ?
C18 C19 C22 123.3(3) . . ?
C20 C19 C18 117.0(4) . . ?
C20 C19 C22 119.8(3) . . ?
Mo4 C42 H42 123.1 . . ?
C43 C42 Mo4 72.5(2) . . ?
C43 C42 H42 126.0 . . ?
C41 C42 Mo4 70.1(2) . . ?
C41 C42 C43 107.9(4) . . ?
C41 C42 H42 126.0 . . ?
N3 C25 C26 122.7(4) . . ?
N3 C25 H25 118.6 . . ?
C26 C25 H25 118.6 . . ?
Mo6 C55 H55 122.8 . . ?
C56 C55 Mo6 72.3(2) . . ?
C56 C55 H55 125.7 . . ?
C59 C55 Mo6 70.9(2) . . ?
C59 C55 C56 108.7(4) . . ?
C59 C55 H55 125.7 . . ?
C75 C76 H76A 109.5 . . ?
C75 C76 H76B 109.5 . . ?
C75 C76 H76C 109.5 . . ?
H76A C76 H76B 109.5 . . ?
H76A C76 H76C 109.5 . . ?
H76B C76 H76C 109.5 . . ?
Mo1 C4 H4 122.3 . . ?
C3 C4 Mo1 70.5(2) . . ?
C3 C4 H4 126.1 . . ?
C5 C4 Mo1 72.7(2) . . ?
C5 C4 C3 107.7(4) . . ?
C5 C4 H4 126.1 . . ?
O10 C47 Mo5 177.9(4) . . ?
Mo3 C36 H36 119.9 . . ?
C35 C36 Mo3 72.4(2) . . ?
C35 C36 H36 126.1 . . ?
C35 C36 C37 107.8(4) . . ?
C37 C36 Mo3 73.5(2) . . ?
C37 C36 H36 126.1 . . ?
Mo1 C6 H6 120.3 . . ?
C7 C6 Mo1 71.6(2) . . ?
C7 C6 C5 108.5(4) . . ?
C7 C6 H6 125.7 . . ?
C5 C6 Mo1 74.1(2) . . ?
C5 C6 H6 125.7 . . ?
Mo7 C79 H79 120.3 . . ?
C80 C79 Mo7 73.3(2) . . ?
C80 C79 H79 126.3 . . ?
C80 C79 C83 107.4(4) . . ?
C83 C79 Mo7 71.9(2) . . ?
C83 C79 H79 126.3 . . ?
Mo3 C34 H34 122.2 . . ?
C35 C34 Mo3 70.1(2) . . ?
C35 C34 H34 126.3 . . ?
C38 C34 Mo3 73.1(2) . . ?
C38 C34 C35 107.4(4) . . ?
C38 C34 H34 126.3 . . ?
Mo8 C87 H87 120.0 . . ?
C86 C87 Mo8 74.9(2) . . ?
C86 C87 H87 125.9 . . ?
C86 C87 C88 108.1(4) . . ?
C88 C87 Mo8 71.0(2) . . ?
C88 C87 H87 125.9 . . ?
O13 C77 Mo7 177.9(4) . . ?
Mo8 C89 H89 120.7 . . ?
C90 C89 Mo8 74.4(2) . . ?
C90 C89 H89 125.7 . . ?
C90 C89 C88 108.5(4) . . ?
C88 C89 Mo8 70.8(2) . . ?
C88 C89 H89 125.7 . . ?
Mo8 C88 H88 119.7 . . ?
C87 C88 Mo8 72.6(2) . . ?
C87 C88 H88 126.1 . . ?
C89 C88 Mo8 73.4(2) . . ?
C89 C88 C87 107.7(5) . . ?
C89 C88 H88 126.1 . . ?
Mo3 C38 H38 122.9 . . ?
C34 C38 Mo3 72.0(2) . . ?
C34 C38 H38 125.7 . . ?
C37 C38 Mo3 71.0(2) . . ?
C37 C38 C34 108.5(4) . . ?
C37 C38 H38 125.7 . . ?
Mo3 C37 H37 120.7 . . ?
C36 C37 Mo3 70.8(2) . . ?
C36 C37 H37 125.9 . . ?
C38 C37 Mo3 74.3(2) . . ?
C38 C37 C36 108.2(4) . . ?
C38 C37 H37 125.9 . . ?
Mo7 C83 H83 119.9 . . ?
C82 C83 Mo7 74.0(2) . . ?
C82 C83 C79 108.0(4) . . ?
C82 C83 H83 126.0 . . ?
C79 C83 Mo7 71.8(2) . . ?
C79 C83 H83 126.0 . . ?

loop_
_geom_bond_atom_site_label_1
_geom_bond_atom_site_label_2
_geom_bond_distance
_geom_bond_site_symmetry_2
_geom_bond_publ_flag
Ag2 Ag3 2.9690(4) . ?
Ag2 As5 2.7177(4) . ?
Ag2 As6 2.6953(4) . ?
Ag2 As3 2.7257(5) . ?
Ag2 N3 2.274(3) . ?
Ag2 N4 2.482(4) . ?
Ag3 As6 2.8073(4) . ?
Ag3 As3 2.6912(5) . ?
Ag3 As4 2.7096(5) . ?
Ag3 N6 2.267(3) . ?
Ag3 N5 2.463(4) . ?
Ag1 Ag4 3.0197(4) 1_454 ?
Ag1 As8 2.7983(5) 1_454 ?
Ag1 As2 2.7522(5) . ?
Ag1 As1 2.6092(4) . ?
Ag1 N2 2.254(3) . ?
Ag1 N1 2.438(4) . ?
Ag4 As8 2.6345(4) . ?
Ag4 As1 2.8185(5) 1_656 ?
Ag4 As7 2.7715(5) . ?
Ag4 N7 2.283(3) . ?
Ag4 N8 2.433(4) . ?
Mo4 Mo3 3.0704(4) . ?
Mo4 As3 2.5518(5) . ?
Mo4 As4 2.6589(5) . ?
Mo4 C40 1.979(4) . ?
Mo4 C44 2.313(4) . ?
Mo4 C39 1.985(4) . ?
Mo4 C43 2.362(4) . ?
Mo4 C45 2.290(4) . ?
Mo4 C41 2.304(4) . ?
Mo4 C42 2.364(4) . ?
Mo6 Mo5 3.0644(4) . ?
Mo6 As5 2.6632(4) . ?
Mo6 As6 2.5569(4) . ?
Mo6 C57 2.304(3) . ?
Mo6 C53 1.985(4) . ?
Mo6 C54 1.982(4) . ?
Mo6 C56 2.359(3) . ?
Mo6 C59 2.321(4) . ?
Mo6 C58 2.287(3) . ?
Mo6 C55 2.365(4) . ?
Mo2 Mo1 3.0763(4) . ?
Mo2 As2 2.6629(5) . ?
Mo2 As1 2.5461(5) . ?
Mo2 C8 1.980(4) . ?
Mo2 C9 1.994(4) . ?
Mo2 C10 2.291(4) . ?
Mo2 C14 2.317(4) . ?
Mo2 C11 2.312(4) . ?
Mo2 C12 2.359(4) . ?
Mo2 C13 2.367(4) . ?
Mo3 As3 2.6172(4) . ?
Mo3 As4 2.5503(4) . ?
Mo3 C32 1.998(4) . ?
Mo3 C33 2.013(4) . ?
Mo3 C35 2.293(4) . ?
Mo3 C36 2.285(4) . ?
Mo3 C34 2.348(4) . ?
Mo3 C38 2.362(4) . ?
Mo3 C37 2.320(4) . ?
Mo5 As5 2.5498(5) . ?
Mo5 As6 2.6216(5) . ?
Mo5 C46 2.012(4) . ?
Mo5 C48 2.308(4) . ?
Mo5 C52 2.290(4) . ?
Mo5 C49 2.366(4) . ?
Mo5 C50 2.346(4) . ?
Mo5 C51 2.305(4) . ?
Mo5 C47 1.999(4) . ?
Mo8 Mo7 3.0448(4) . ?
Mo8 As8 2.5453(4) . ?
Mo8 As7 2.6536(4) . ?
Mo8 C84 1.989(4) . ?
Mo8 C85 1.979(4) . ?
Mo8 C86 2.364(4) . ?
Mo8 C90 2.364(4) . ?
Mo8 C87 2.302(4) . ?
Mo8 C89 2.314(4) . ?
Mo8 C88 2.281(4) . ?
Mo1 As2 2.5533(4) . ?
Mo1 As1 2.6209(5) . ?
Mo1 C2 2.008(4) . ?
Mo1 C1 1.997(5) . ?
Mo1 C3 2.307(4) . ?
Mo1 C7 2.298(4) . ?
Mo1 C5 2.360(4) . ?
Mo1 C4 2.354(4) . ?
Mo1 C6 2.316(4) . ?
Mo7 As8 2.6108(5) . ?
Mo7 As7 2.5534(5) . ?
Mo7 C81 2.367(4) . ?
Mo7 C78 2.001(4) . ?
Mo7 C82 2.341(4) . ?
Mo7 C80 2.326(4) . ?
Mo7 C79 2.295(4) . ?
Mo7 C77 2.021(4) . ?
Mo7 C83 2.296(4) . ?
As5 As6 2.3902(5) . ?
As3 As4 2.3928(5) . ?
As8 As7 2.3927(5) . ?
As2 As1 2.3899(5) . ?
P3 F15 1.598(3) . ?
P3 F17 1.602(3) . ?
P3 F18 1.587(3) . ?
P3 F16 1.596(3) . ?
P3 F14 1.588(3) . ?
P3 F13 1.607(3) . ?
P4 F20 1.597(3) . ?
P4 F23 1.598(3) . ?
P4 F22 1.596(3) . ?
P4 F24 1.604(3) . ?
P4 F21 1.593(3) . ?
P4 F19 1.581(3) . ?
P2 F7 1.596(3) . ?
P2 F12 1.597(3) . ?
P2 F8 1.598(3) . ?
P2 F9 1.588(3) . ?
P2 F10 1.592(3) . ?
P2 F11 1.579(3) . ?
P1 F2 1.604(3) . ?
P1 F5 1.600(3) . ?
P1 F4 1.591(3) . ?
P1 F1 1.592(3) . ?
P1 F6 1.593(3) . ?
P1 F3 1.594(3) . ?
O6 C33 1.138(5) . ?
O2 C2 1.143(5) . ?
O3 C8 1.139(5) . ?
O12 C54 1.145(5) . ?
O7 C39 1.143(5) . ?
O9 C46 1.136(5) . ?
O11 C53 1.151(5) . ?
O16 C85 1.146(6) . ?
O4 C9 1.136(5) . ?
O5 C32 1.137(5) . ?
O14 C78 1.131(5) . ?
O15 C84 1.149(5) . ?
N6 C66 1.332(5) . ?
N6 C62 1.359(5) . ?
O1 C1 1.143(6) . ?
O8 C40 1.138(5) . ?
N3 C29 1.342(6) . ?
N3 C25 1.343(5) . ?
N2 C21 1.346(5) . ?
N2 C17 1.345(5) . ?
O10 C47 1.135(5) . ?
N7 C70 1.334(5) . ?
N7 C74 1.345(6) . ?
N1 C15 1.141(6) . ?
C57 H57 0.9500 . ?
C57 C56 1.413(6) . ?
C57 C58 1.419(6) . ?
N5 C60 1.143(6) . ?
O13 C77 1.140(6) . ?
C71 H71 0.9500 . ?
C71 C72 1.389(6) . ?
C71 C70 1.389(5) . ?
C72 C73 1.391(6) . ?
C72 C69 1.512(5) . ?
N8 C75 1.135(6) . ?
C60 C61 1.456(6) . ?
C18 H18 0.9500 . ?
C18 C17 1.375(6) . ?
C18 C19 1.395(5) . ?
C56 H56 0.9500 . ?
C56 C55 1.422(6) . ?
N4 C30 1.140(6) . ?
C68 H68A 0.9900 . ?
C68 H68B 0.9900 . ?
C68 C67 1.526(5) . ?
C68 C69 1.535(5) . ?
C24 H24A 0.9900 . ?
C24 H24B 0.9900 . ?
C24 C23 1.529(5) . ?
C24 C27 1.515(5) . ?
C21 H21 0.9500 . ?
C21 C20 1.373(6) . ?
C73 H73 0.9500 . ?
C73 C74 1.382(5) . ?
C75 C76 1.441(6) . ?
C70 H70 0.9500 . ?
C44 H44 0.9500 . ?
C44 C43 1.407(6) . ?
C44 C45 1.428(6) . ?
C10 H10 0.9500 . ?
C10 C14 1.419(6) . ?
C10 C11 1.422(6) . ?
C67 H67A 0.9900 . ?
C67 H67B 0.9900 . ?
C67 C64 1.514(6) . ?
C14 H14 0.9500 . ?
C14 C13 1.416(6) . ?
C20 H20 0.9500 . ?
C20 C19 1.391(6) . ?
C65 H65 0.9500 . ?
C65 C66 1.384(6) . ?
C65 C64 1.391(6) . ?
C30 C31 1.452(7) . ?
C48 H48 0.9500 . ?
C48 C52 1.418(6) . ?
C48 C49 1.409(6) . ?
C66 H66 0.9500 . ?
C61 H61A 0.9800 . ?
C61 H61B 0.9800 . ?
C61 H61C 0.9800 . ?
C74 H74 0.9500 . ?
C69 H69A 0.9900 . ?
C69 H69B 0.9900 . ?
C22 H22A 0.9900 . ?
C22 H22B 0.9900 . ?
C22 C23 1.532(5) . ?
C22 C19 1.506(6) . ?
C81 H81 0.9500 . ?
C81 C82 1.415(6) . ?
C81 C80 1.416(6) . ?
C28 H28 0.9500 . ?
C28 C29 1.382(5) . ?
C28 C27 1.389(5) . ?
C23 H23A 0.9900 . ?
C23 H23B 0.9900 . ?
C63 H63 0.9500 . ?
C63 C64 1.389(5) . ?
C63 C62 1.377(6) . ?
C26 H26 0.9500 . ?
C26 C27 1.386(6) . ?
C26 C25 1.392(5) . ?
C15 C16 1.462(6) . ?
C17 H17 0.9500 . ?
C29 H29 0.9500 . ?
C31 H31A 0.9800 . ?
C31 H31B 0.9800 . ?
C31 H31C 0.9800 . ?
C82 H82 0.9500 . ?
C82 C83 1.410(6) . ?
C16 H16A 0.9800 . ?
C16 H16B 0.9800 . ?
C16 H16C 0.9800 . ?
C86 H86 0.9500 . ?
C86 C90 1.432(6) . ?
C86 C87 1.408(7) . ?
C52 H52 0.9500 . ?
C52 C51 1.422(6) . ?
C3 H3 0.9500 . ?
C3 C7 1.427(6) . ?
C3 C4 1.419(6) . ?
C43 H43 0.9500 . ?
C43 C42 1.416(6) . ?
C45 H45 0.9500 . ?
C45 C41 1.401(7) . ?
C62 H62 0.9500 . ?
C59 H59 0.9500 . ?
C59 C58 1.423(6) . ?
C59 C55 1.401(6) . ?
C58 H58 0.9500 . ?
C49 H49 0.9500 . ?
C49 C50 1.413(6) . ?
C7 H7 0.9500 . ?
C7 C6 1.404(7) . ?
C11 H11 0.9500 . ?
C11 C12 1.404(7) . ?
C12 H12 0.9500 . ?
C12 C13 1.422(6) . ?
C50 H50 0.9500 . ?
C50 C51 1.409(7) . ?
C13 H13 0.9500 . ?
C5 H5 0.9500 . ?
C5 C4 1.419(6) . ?
C5 C6 1.414(6) . ?
C35 H35 0.9500 . ?
C35 C36 1.408(6) . ?
C35 C34 1.420(7) . ?
C41 H41 0.9500 . ?
C41 C42 1.416(7) . ?
C80 H80 0.9500 . ?
C80 C79 1.418(7) . ?
C90 H90 0.9500 . ?
C90 C89 1.408(8) . ?
C51 H51 0.9500 . ?
C42 H42 0.9500 . ?
C25 H25 0.9500 . ?
C55 H55 0.9500 . ?
C76 H76A 0.9800 . ?
C76 H76B 0.9800 . ?
C76 H76C 0.9800 . ?
C4 H4 0.9500 . ?
C36 H36 0.9500 . ?
C36 C37 1.414(7) . ?
C6 H6 0.9500 . ?
C79 H79 0.9500 . ?
C79 C83 1.427(7) . ?
C34 H34 0.9500 . ?
C34 C38 1.411(7) . ?
C87 H87 0.9500 . ?
C87 C88 1.429(6) . ?
C89 H89 0.9500 . ?
C89 C88 1.412(8) . ?
C88 H88 0.9500 . ?
C38 H38 0.9500 . ?
C38 C37 1.399(7) . ?
C37 H37 0.9500 . ?
C83 H83 0.9500 . ?

loop_
_geom_torsion_atom_site_label_1
_geom_torsion_atom_site_label_2
_geom_torsion_atom_site_label_3
_geom_torsion_atom_site_label_4
_geom_torsion
_geom_torsion_site_symmetry_1
_geom_torsion_site_symmetry_2
_geom_torsion_site_symmetry_3
_geom_torsion_site_symmetry_4
_geom_torsion_publ_flag
Ag2 N3 C29 C28 -170.2(3) . . . . ?
Ag2 N3 C25 C26 170.3(3) . . . . ?
Ag3 N6 C66 C65 -176.4(3) . . . . ?
Ag3 N6 C62 C63 176.5(3) . . . . ?
Ag1 N2 C21 C20 177.9(3) . . . . ?
Ag1 N2 C17 C18 -176.9(3) . . . . ?
Ag4 N7 C70 C71 -177.8(3) . . . . ?
Ag4 N7 C74 C73 176.4(3) . . . . ?
Mo4 C44 C43 C42 63.5(3) . . . . ?
Mo4 C44 C45 C41 -65.0(3) . . . . ?
Mo4 C43 C42 C41 61.5(3) . . . . ?
Mo4 C45 C41 C42 -66.2(3) . . . . ?
Mo4 C41 C42 C43 -63.0(3) . . . . ?
Mo6 C57 C56 C55 63.7(2) . . . . ?
Mo6 C57 C58 C59 -65.6(2) . . . . ?
Mo6 C56 C55 C59 61.9(2) . . . . ?
Mo6 C59 C58 C57 65.1(2) . . . . ?
Mo6 C59 C55 C56 -62.8(2) . . . . ?
Mo2 C10 C14 C13 65.5(3) . . . . ?
Mo2 C10 C11 C12 -65.6(3) . . . . ?
Mo2 C14 C13 C12 63.1(3) . . . . ?
Mo2 C11 C12 C13 -63.5(3) . . . . ?
Mo2 C12 C13 C14 -62.0(3) . . . . ?
Mo3 C35 C36 C37 -65.4(3) . . . . ?
Mo3 C35 C34 C38 64.1(3) . . . . ?
Mo3 C36 C37 C38 -65.4(3) . . . . ?
Mo3 C34 C38 C37 61.9(3) . . . . ?
Mo3 C38 C37 C36 63.1(3) . . . . ?
Mo5 C48 C52 C51 65.0(3) . . . . ?
Mo5 C48 C49 C50 -62.6(3) . . . . ?
Mo5 C52 C51 C50 65.4(3) . . . . ?
Mo5 C49 C50 C51 -62.3(3) . . . . ?
Mo5 C50 C51 C52 -63.7(3) . . . . ?
Mo8 C86 C90 C89 62.0(3) . . . . ?
Mo8 C86 C87 C88 -63.7(3) . . . . ?
Mo8 C90 C89 C88 63.1(3) . . . . ?
Mo8 C87 C88 C89 -65.6(3) . . . . ?
Mo8 C89 C88 C87 65.0(3) . . . . ?
Mo1 C3 C7 C6 -64.8(3) . . . . ?
Mo1 C3 C4 C5 63.6(3) . . . . ?
Mo1 C7 C6 C5 -65.4(3) . . . . ?
Mo1 C5 C4 C3 -62.2(3) . . . . ?
Mo1 C5 C6 C7 63.8(3) . . . . ?
Mo7 C81 C82 C83 -62.3(3) . . . . ?
Mo7 C81 C80 C79 63.1(3) . . . . ?
Mo7 C82 C83 C79 -64.3(3) . . . . ?
Mo7 C80 C79 C83 64.3(3) . . . . ?
Mo7 C79 C83 C82 65.8(3) . . . . ?
N2 C21 C20 C19 -1.2(6) . . . . ?
C57 C56 C55 Mo6 -62.1(2) . . . . ?
C57 C56 C55 C59 -0.2(4) . . . . ?
C71 C72 C73 C74 -2.2(6) . . . . ?
C71 C72 C69 C68 92.6(4) . . . . ?
C72 C71 C70 N7 0.6(6) . . . . ?
C72 C73 C74 N7 1.9(6) . . . . ?
C56 C57 C58 Mo6 65.8(2) . . . . ?
C56 C57 C58 C59 0.2(4) . . . . ?
C68 C67 C64 C65 28.3(6) . . . . ?
C68 C67 C64 C63 -153.4(4) . . . . ?
C21 N2 C17 C18 0.4(5) . . . . ?
C21 C20 C19 C18 1.0(6) . . . . ?
C21 C20 C19 C22 -178.9(4) . . . . ?
C73 C72 C69 C68 -85.8(4) . . . . ?
C70 N7 C74 C73 -0.3(6) . . . . ?
C70 C71 C72 C73 1.0(5) . . . . ?
C70 C71 C72 C69 -177.4(3) . . . . ?
C44 C43 C42 Mo4 -62.2(3) . . . . ?
C44 C43 C42 C41 -0.8(5) . . . . ?
C44 C45 C41 Mo4 65.0(3) . . . . ?
C44 C45 C41 C42 -1.2(5) . . . . ?
C10 C14 C13 Mo2 -63.4(3) . . . . ?
C10 C14 C13 C12 -0.2(5) . . . . ?
C10 C11 C12 Mo2 63.6(3) . . . . ?
C10 C11 C12 C13 0.1(5) . . . . ?
C67 C68 C69 C72 -165.7(3) . . . . ?
C14 C10 C11 Mo2 65.4(3) . . . . ?
C14 C10 C11 C12 -0.2(5) . . . . ?
C48 C52 C51 Mo5 -65.1(3) . . . . ?
C48 C52 C51 C50 0.3(4) . . . . ?
C48 C49 C50 Mo5 61.6(3) . . . . ?
C48 C49 C50 C51 -0.7(4) . . . . ?
C66 N6 C62 C63 -0.3(6) . . . . ?
C66 C65 C64 C67 176.4(4) . . . . ?
C66 C65 C64 C63 -2.1(6) . . . . ?
C74 N7 C70 C71 -0.9(6) . . . . ?
C69 C72 C73 C74 176.2(4) . . . . ?
C69 C68 C67 C64 65.2(5) . . . . ?
C81 C82 C83 Mo7 64.2(3) . . . . ?
C81 C82 C83 C79 -0.1(4) . . . . ?
C81 C80 C79 Mo7 -65.1(3) . . . . ?
C81 C80 C79 C83 -0.7(4) . . . . ?
C23 C24 C27 C28 -166.0(3) . . . . ?
C23 C24 C27 C26 10.7(6) . . . . ?
C23 C22 C19 C18 115.1(4) . . . . ?
C23 C22 C19 C20 -65.0(5) . . . . ?
C17 N2 C21 C20 0.5(5) . . . . ?
C17 C18 C19 C20 -0.1(6) . . . . ?
C17 C18 C19 C22 179.7(4) . . . . ?
C29 N3 C25 C26 -0.7(6) . . . . ?
C29 C28 C27 C24 175.3(3) . . . . ?
C29 C28 C27 C26 -1.6(6) . . . . ?
C82 C81 C80 Mo7 -62.4(3) . . . . ?
C82 C81 C80 C79 0.7(4) . . . . ?
C64 C65 C66 N6 0.6(7) . . . . ?
C64 C63 C62 N6 -1.2(6) . . . . ?
C27 C24 C23 C22 -80.5(4) . . . . ?
C27 C28 C29 N3 0.7(6) . . . . ?
C27 C26 C25 N3 -0.2(6) . . . . ?
C86 C90 C89 Mo8 -63.1(3) . . . . ?
C86 C90 C89 C88 -0.1(4) . . . . ?
C86 C87 C88 Mo8 66.2(3) . . . . ?
C86 C87 C88 C89 0.7(5) . . . . ?
C52 C48 C49 Mo5 63.6(3) . . . . ?
C52 C48 C49 C50 0.9(4) . . . . ?
C3 C7 C6 Mo1 64.4(3) . . . . ?
C3 C7 C6 C5 -1.0(4) . . . . ?
C43 C44 C45 Mo4 65.7(3) . . . . ?
C43 C44 C45 C41 0.7(5) . . . . ?
C45 C44 C43 Mo4 -63.5(3) . . . . ?
C45 C44 C43 C42 0.0(4) . . . . ?
C45 C41 C42 Mo4 64.2(3) . . . . ?
C45 C41 C42 C43 1.2(5) . . . . ?
C62 N6 C66 C65 0.6(6) . . . . ?
C62 C63 C64 C67 -176.1(4) . . . . ?
C62 C63 C64 C65 2.4(6) . . . . ?
C58 C57 C56 Mo6 -63.7(2) . . . . ?
C58 C57 C56 C55 0.0(4) . . . . ?
C58 C59 C55 Mo6 63.1(2) . . . . ?
C58 C59 C55 C56 0.3(4) . . . . ?
C49 C48 C52 Mo5 -65.7(3) . . . . ?
C49 C48 C52 C51 -0.8(4) . . . . ?
C49 C50 C51 Mo5 64.0(3) . . . . ?
C49 C50 C51 C52 0.3(5) . . . . ?
C7 C3 C4 Mo1 -64.1(3) . . . . ?
C7 C3 C4 C5 -0.5(4) . . . . ?
C11 C10 C14 Mo2 -65.2(3) . . . . ?
C11 C10 C14 C13 0.3(5) . . . . ?
C11 C12 C13 Mo2 62.1(3) . . . . ?
C11 C12 C13 C14 0.1(5) . . . . ?
C35 C36 C37 Mo3 64.7(3) . . . . ?
C35 C36 C37 C38 -0.7(5) . . . . ?
C35 C34 C38 Mo3 -62.1(3) . . . . ?
C35 C34 C38 C37 -0.2(5) . . . . ?
C80 C81 C82 Mo7 61.9(3) . . . . ?
C80 C81 C82 C83 -0.4(4) . . . . ?
C80 C79 C83 Mo7 -65.2(3) . . . . ?
C80 C79 C83 C82 0.5(4) . . . . ?
C90 C86 C87 Mo8 63.0(3) . . . . ?
C90 C86 C87 C88 -0.7(4) . . . . ?
C90 C89 C88 Mo8 -65.4(3) . . . . ?
C90 C89 C88 C87 -0.4(5) . . . . ?
C19 C18 C17 N2 -0.6(6) . . . . ?
C19 C22 C23 C24 166.2(3) . . . . ?
C25 N3 C29 C28 0.5(6) . . . . ?
C25 C26 C27 C24 -175.4(4) . . . . ?
C25 C26 C27 C28 1.4(6) . . . . ?
C55 C59 C58 Mo6 -65.5(3) . . . . ?
C55 C59 C58 C57 -0.3(4) . . . . ?
C4 C3 C7 Mo1 65.8(3) . . . . ?
C4 C3 C7 C6 0.9(4) . . . . ?
C4 C5 C6 Mo1 -63.0(3) . . . . ?
C4 C5 C6 C7 0.7(4) . . . . ?
C36 C35 C34 Mo3 -64.3(3) . . . . ?
C36 C35 C34 C38 -0.2(5) . . . . ?
C6 C5 C4 Mo1 62.0(3) . . . . ?
C6 C5 C4 C3 -0.2(4) . . . . ?
C34 C35 C36 Mo3 66.0(3) . . . . ?
C34 C35 C36 C37 0.6(4) . . . . ?
C34 C38 C37 Mo3 -62.6(3) . . . . ?
C34 C38 C37 C36 0.5(5) . . . . ?
C87 C86 C90 Mo8 -61.5(3) . . . . ?
C87 C86 C90 C89 0.5(4) . . . . ?

loop_
_exptl_oxdiff_crystal_face_indexfrac_h
_exptl_oxdiff_crystal_face_indexfrac_k
_exptl_oxdiff_crystal_face_indexfrac_l
_exptl_oxdiff_crystal_face_x
_exptl_oxdiff_crystal_face_y
_exptl_oxdiff_crystal_face_z
2.4803 -11.0390 -5.4875 0.1789 -0.5049 0.8444
0.2557 -11.0369 -11.5380 0.0267 -0.0756 0.9968
-3.2118 10.3375 2.7195 -0.2284 0.6444 -0.7298
-4.6882 0.4914 -12.2115 -0.3211 0.9058 0.2763
-4.1612 -0.1471 13.3465 0.7892 0.2797 -0.5468
-4.9238 -9.7325 4.4899 0.9112 0.3231 0.2555
-3.2052 -12.9427 -4.8900 0.5776 0.2049 0.7902
4.1460 12.2133 0.9707 -0.7578 -0.2687 -0.5946
4.9524 5.1769 -9.9696 -0.9274 -0.3287 0.1785
1.6062 -7.6581 -14.2744 -0.3228 -0.1143 0.9395
2.1033 12.7466 8.2384 -0.3690 -0.1310 -0.9202
4.5281 1.9905 -12.3590 -0.8544 -0.3028 0.4222
6.7744 6.0866 0.7707 -0.5971 -0.7787 -0.1927
6.3594 -0.1092 -5.9931 -0.5670 -0.7394 0.3632
-6.3502 0.1497 6.0313 0.5662 0.7383 -0.3665
-4.5793 -10.8435 -8.2828 0.3961 0.5167 0.7590
6.4730 0.3560 5.9704 -0.0779 -0.9947 -0.0667
5.5467 5.4553 10.9429 -0.0660 -0.8426 -0.5345
1.4288 10.4903 13.0975 -0.0156 -0.1998 -0.9797
3.9749 2.1861 14.5658 0.3275 -0.7898 -0.5187
4.5587 -4.4407 9.0326 0.3827 -0.9229 0.0427
1.7728 0.3021 16.5235 0.6124 -0.5807 -0.5364
2.0177 -5.1544 13.1446 0.7204 -0.6831 -0.1199
-1.1165 12.5120 2.6714 -0.4397 0.4171 -0.7954
-1.7294 -0.8436 -16.6842 -0.5951 0.5643 0.5722
-0.7687 -3.2141 15.6811 0.8726 -0.3086 -0.3785
0.8387 13.2346 5.7877 -0.4365 0.1048 -0.8936
